data_1568653
loop_
_publ_author_name
'Lapointe, S&#xe9;bastien'
'Duari, Prakash'
'Gessner, Viktoria H.'

_publ_section_title
;
 Probing the donor strength of yldiide ligands: synthesis, structure and
 reactivity of rhodium complexes with a PC<sub>ylide</sub>N pincer ligand.
;
_journal_issue 14
_journal_name_full 'Chemical science'
_journal_page_first 3816
_journal_page_last 3825
_journal_paper_doi 10.1039/d2sc06759e
_journal_volume 14
_journal_year 2023
_chemical_formula_sum 'C107.5 H118 I2 N4 O2 P6 Rh2'
_chemical_formula_weight 2143.49
_space_group_crystal_system triclinic
_space_group_IT_number 2
_space_group_name_Hall '-P 1'
_space_group_name_H-M_alt 'P -1'
_atom_sites_solution_hydrogens mixed
_audit_creation_method SHELXL-2018/3
_audit_update_record
;
2022-11-25 deposited with the CCDC.	2023-03-13 downloaded from the CCDC.
;
_cell_angle_alpha 89.7830(10)
_cell_angle_beta 67.2340(10)
_cell_angle_gamma 62.2950(10)
_cell_formula_units_Z 2
_cell_length_a 17.98950(10)
_cell_length_b 19.07560(10)
_cell_length_c 19.21910(10)
_cell_measurement_reflns_used 16758
_cell_measurement_temperature 100(2)
_cell_measurement_theta_max 62.498
_cell_measurement_theta_min 2.6600
_cell_volume 5257.42(10)
_computing_cell_refinement 'CrysAlisPro 1.171.40.20a (Rigaku OD, 2018)'
_computing_data_collection 'CrysAlisPro 1.171.40.20a (Rigaku OD, 2018)'
_computing_data_reduction 'CrysAlisPro 1.171.40.20a (Rigaku OD, 2018)'
_computing_molecular_graphics 'SHELXLE-2019 (Sheldrick, 2019)'
_computing_structure_refinement 'SHELXL-2018/3 (Sheldrick, 2018)'
_computing_structure_solution 'SHELXT-2018/2 (Sheldrick, 2018)'
_diffrn_ambient_temperature 100(2)
_diffrn_detector 'CCD plate'
_diffrn_detector_type HyPix
_diffrn_measured_fraction_theta_full 1.000
_diffrn_measured_fraction_theta_max 1.000
_diffrn_measurement_device 'four-circle diffractometer'
_diffrn_measurement_device_type 'XtaLAB Synergy, Dualflex, HyPix'
_diffrn_measurement_method '\w scans'
_diffrn_orient_matrix_type 'CrysAlisPro convention (1999,Acta A55,543-557)'
_diffrn_radiation_type CuK\a
_diffrn_radiation_wavelength 1.54184
_diffrn_reflns_av_R_equivalents 0.0639
_diffrn_reflns_av_unetI/netI 0.0249
_diffrn_reflns_Laue_measured_fraction_full 1.000
_diffrn_reflns_Laue_measured_fraction_max 1.000
_diffrn_reflns_limit_h_max 20
_diffrn_reflns_limit_h_min -20
_diffrn_reflns_limit_k_max 21
_diffrn_reflns_limit_k_min -21
_diffrn_reflns_limit_l_max 22
_diffrn_reflns_limit_l_min -22
_diffrn_reflns_number 149708
_diffrn_reflns_point_group_measured_fraction_full 1.000
_diffrn_reflns_point_group_measured_fraction_max 1.000
_diffrn_reflns_theta_full 62.498
_diffrn_reflns_theta_max 62.498
_diffrn_reflns_theta_min 2.553
_diffrn_source_type 'PhotonJet (Cu) X-ray Source'
_exptl_absorpt_coefficient_mu 8.381
_exptl_absorpt_correction_T_max 1.000
_exptl_absorpt_correction_T_min 0.626
_exptl_absorpt_correction_type gaussian
_exptl_absorpt_process_details
;
CrysAlisPro 1.171.40.20a (Rigaku Oxford Diffraction, 2018)
Numerical absorption correction based on gaussian integration over
			a multifaceted crystal model
Empirical absorption correction using spherical harmonics,
 implemented in SCALE3 ABSPACK scaling algorithm.
;
_exptl_crystal_colour yellow
_exptl_crystal_density_diffrn 1.354
_exptl_crystal_description needle
_exptl_crystal_F_000 2186
_exptl_crystal_size_max 0.193
_exptl_crystal_size_mid 0.070
_exptl_crystal_size_min 0.053
_refine_diff_density_max 1.482
_refine_diff_density_min -0.999
_refine_diff_density_rms 0.094
_refine_ls_extinction_method none
_refine_ls_goodness_of_fit_ref 1.037
_refine_ls_hydrogen_treatment mixed
_refine_ls_matrix_type full
_refine_ls_number_parameters 1128
_refine_ls_number_reflns 16758
_refine_ls_number_restraints 30
_refine_ls_restrained_S_all 1.041
_refine_ls_R_factor_all 0.0381
_refine_ls_R_factor_gt 0.0367
_refine_ls_shift/su_max 0.002
_refine_ls_shift/su_mean 0.000
_refine_ls_structure_factor_coef Fsqd
_refine_ls_weighting_details 'w=1/[\s^2^(Fo^2^)+(0.0506P)^2^+9.9550P] where P=(Fo^2^+2Fc^2^)/3'
_refine_ls_weighting_scheme calc
_refine_ls_wR_factor_gt 0.0889
_refine_ls_wR_factor_ref 0.0899
_reflns_Friedel_coverage 0.000
_reflns_number_gt 16011
_reflns_number_total 16758
_reflns_threshold_expression 'I > 2\s(I)'
_cod_data_source_file d2sc06759e2.cif
_cod_data_source_block platon_sq
_cod_depositor_comments 'Adding full bibliography for 1568644--1568653.cif.'
_cod_original_cell_volume 5257.42(7)
_cod_original_formula_sum 'C107.50 H118 I2 N4 O2 P6 Rh2'
_cod_database_code 1568653
_shelx_shelxl_version_number 2018/3
_shelx_space_group_comment
;
The symmetry employed for this shelxl refinement is uniquely defined
by the following loop, which should always be used as a source of
symmetry information in preference to the above space-group names.
They are only intended as comments.
;
_shelx_estimated_absorpt_t_min 0.295
_shelx_estimated_absorpt_t_max 0.665

loop_
_space_group_symop_operation_xyz
'x, y, z'
'-x, -y, -z'

loop_
_atom_site_label
_atom_site_type_symbol
_atom_site_fract_x
_atom_site_fract_y
_atom_site_fract_z
_atom_site_U_iso_or_equiv
_atom_site_adp_type
_atom_site_occupancy
_atom_site_site_symmetry_order
_atom_site_calc_flag
_atom_site_refinement_flags_posn
_atom_site_refinement_flags_adp
_atom_site_refinement_flags_occupancy
_atom_site_disorder_assembly
_atom_site_disorder_group
I1 I 0.61087(2) 0.55166(2) 0.91789(2) 0.02483(6) Uani 1 1 d . . . . .
I2 I 0.38179(2) 0.95093(2) 0.49958(2) 0.02738(7) Uani 1 1 d . . . . .
Rh1 Rh 0.58438(2) 0.59071(2) 0.68130(2) 0.01706(6) Uani 1 1 d . . . . .
Rh2 Rh 0.59023(2) 0.08843(2) 0.75814(2) 0.01634(6) Uani 1 1 d . . . . .
P1 P 0.72206(6) 0.56905(5) 0.66825(5) 0.01868(16) Uani 1 1 d . . . . .
P2 P 0.58502(5) 0.72881(4) 0.77205(4) 0.01688(16) Uani 1 1 d . . . . .
P3 P 0.40845(6) 0.71201(5) 0.79389(5) 0.01785(16) Uani 1 1 d . . . . .
P4 P 0.72678(5) 0.06949(4) 0.67105(4) 0.01767(16) Uani 1 1 d . . . . .
P5 P 0.58492(5) 0.22797(4) 0.66702(4) 0.01710(16) Uani 1 1 d . . . . .
P6 P 0.41252(6) 0.20628(5) 0.77259(5) 0.01896(17) Uani 1 1 d . . . . .
O1 O 0.66938(18) 0.45823(16) 0.54450(15) 0.0369(6) Uani 1 1 d . . . . .
O2 O 0.67898(18) -0.04130(16) 0.83483(16) 0.0363(6) Uani 1 1 d . . . . .
N1 N 0.69678(18) 0.65231(15) 0.72953(15) 0.0183(5) Uani 1 1 d . . . . .
N2 N 0.43668(19) 0.63901(16) 0.72924(15) 0.0205(6) Uani 1 1 d . . . . .
N3 N 0.69746(18) 0.15369(15) 0.62889(15) 0.0191(5) Uani 1 1 d . . . . .
N4 N 0.44313(18) 0.13315(15) 0.81688(15) 0.0192(5) Uani 1 1 d . . . . .
C1 C 0.5220(2) 0.67931(19) 0.78443(18) 0.0181(6) Uani 1 1 d . . . . .
C2 C 0.6359(2) 0.5099(2) 0.5963(2) 0.0267(8) Uani 1 1 d . . . . .
C3 C 0.8099(2) 0.5653(2) 0.57539(19) 0.0226(7) Uani 1 1 d . . . . .
H3 H 0.861293 0.564082 0.584966 0.027 Uiso 1 1 calc R U . . .
C4 C 0.8529(3) 0.4883(2) 0.5147(2) 0.0291(8) Uani 1 1 d . . . . .
H4A H 0.881836 0.439792 0.534722 0.035 Uiso 1 1 calc R U . . .
H4B H 0.803047 0.487068 0.505377 0.035 Uiso 1 1 calc R U . . .
C5 C 0.9264(3) 0.4859(2) 0.4387(2) 0.0331(8) Uani 1 1 d . . . . .
H5A H 0.979578 0.480872 0.446888 0.040 Uiso 1 1 calc R U . . .
H5B H 0.949963 0.437648 0.399919 0.040 Uiso 1 1 calc R U . . .
C6 C 0.8867(3) 0.5622(2) 0.4078(2) 0.0333(8) Uani 1 1 d . . . . .
H6A H 0.936884 0.560229 0.360410 0.040 Uiso 1 1 calc R U . . .
H6B H 0.838150 0.564112 0.394098 0.040 Uiso 1 1 calc R U . . .
C7 C 0.8445(3) 0.6381(2) 0.4678(2) 0.0312(8) Uani 1 1 d . . . . .
H7A H 0.816618 0.686803 0.447573 0.037 Uiso 1 1 calc R U . . .
H7B H 0.894054 0.638636 0.478148 0.037 Uiso 1 1 calc R U . . .
C8 C 0.7698(2) 0.6406(2) 0.5426(2) 0.0258(7) Uani 1 1 d . . . . .
H8A H 0.718521 0.643411 0.532758 0.031 Uiso 1 1 calc R U . . .
H8B H 0.743730 0.689949 0.581156 0.031 Uiso 1 1 calc R U . . .
C9 C 0.7839(2) 0.48235(19) 0.70589(19) 0.0217(7) Uani 1 1 d . . . . .
H9 H 0.751060 0.502025 0.763302 0.026 Uiso 1 1 calc R U . . .
C10 C 0.7710(3) 0.4103(2) 0.6911(2) 0.0299(8) Uani 1 1 d . . . . .
H10A H 0.704552 0.430005 0.704734 0.036 Uiso 1 1 calc R U . . .
H10B H 0.807960 0.383271 0.635682 0.036 Uiso 1 1 calc R U . . .
C11 C 0.8031(3) 0.3496(2) 0.7401(2) 0.0320(8) Uani 1 1 d . . . . .
H11A H 0.762055 0.375483 0.795504 0.038 Uiso 1 1 calc R U . . .
H11B H 0.797304 0.302306 0.728589 0.038 Uiso 1 1 calc R U . . .
C12 C 0.9029(3) 0.3209(2) 0.7243(3) 0.0408(10) Uani 1 1 d . . . . .
H12A H 0.944844 0.288573 0.670810 0.049 Uiso 1 1 calc R U . . .
H12B H 0.919392 0.285496 0.759943 0.049 Uiso 1 1 calc R U . . .
C13 C 0.9176(3) 0.3918(3) 0.7349(3) 0.0405(10) Uani 1 1 d . . . . .
H13A H 0.984406 0.370973 0.720641 0.049 Uiso 1 1 calc R U . . .
H13B H 0.881625 0.420075 0.789973 0.049 Uiso 1 1 calc R U . . .
C14 C 0.8867(2) 0.4523(2) 0.6851(2) 0.0293(8) Uani 1 1 d . . . . .
H14A H 0.894692 0.498759 0.694665 0.035 Uiso 1 1 calc R U . . .
H14B H 0.925413 0.425634 0.629610 0.035 Uiso 1 1 calc R U . . .
C15 C 0.7652(2) 0.66125(19) 0.74489(19) 0.0207(7) Uani 1 1 d . . . . .
C16 C 0.8089(2) 0.7007(2) 0.70080(19) 0.0243(7) Uani 1 1 d . . . . .
H16 H 0.800243 0.716101 0.656248 0.029 Uiso 1 1 calc R U . . .
C17 C 0.8654(3) 0.7174(2) 0.7224(2) 0.0302(8) Uani 1 1 d . . . . .
H17 H 0.895059 0.744587 0.692419 0.036 Uiso 1 1 calc R U . . .
C18 C 0.8790(2) 0.6951(2) 0.7871(2) 0.0305(8) Uani 1 1 d . . . . .
C19 C 0.8372(3) 0.6532(2) 0.8288(2) 0.0301(8) Uani 1 1 d . . . . .
H19 H 0.847794 0.635811 0.872098 0.036 Uiso 1 1 calc R U . . .
C20 C 0.7804(2) 0.6362(2) 0.80843(19) 0.0240(7) Uani 1 1 d . . . . .
H20 H 0.752127 0.607761 0.837672 0.029 Uiso 1 1 calc R U . . .
C21 C 0.9350(3) 0.7184(3) 0.8137(3) 0.0464(11) Uani 1 1 d . . . . .
H21A H 0.892511 0.764486 0.858118 0.070 Uiso 1 1 calc R U . . .
H21B H 0.972942 0.733589 0.771534 0.070 Uiso 1 1 calc R U . . .
H21C H 0.975877 0.672280 0.828833 0.070 Uiso 1 1 calc R U . . .
C22 C 0.5636(2) 0.80145(19) 0.71214(18) 0.0191(6) Uani 1 1 d . . . . .
C23 C 0.5485(2) 0.78516(19) 0.64949(19) 0.0214(7) Uani 1 1 d . . . . .
H23 H 0.548625 0.736360 0.639364 0.026 Uiso 1 1 calc R U . . .
C24 C 0.5333(2) 0.8400(2) 0.6023(2) 0.0247(7) Uani 1 1 d . . . . .
H24 H 0.521934 0.829051 0.560347 0.030 Uiso 1 1 calc R U . . .
C25 C 0.5344(2) 0.9105(2) 0.6156(2) 0.0269(7) Uani 1 1 d . . . . .
H25 H 0.524711 0.947513 0.582496 0.032 Uiso 1 1 calc R U . . .
C26 C 0.5496(3) 0.9271(2) 0.6772(2) 0.0282(8) Uani 1 1 d . . . . .
H26 H 0.550486 0.975532 0.686256 0.034 Uiso 1 1 calc R U . . .
C27 C 0.5636(2) 0.8735(2) 0.7257(2) 0.0247(7) Uani 1 1 d . . . . .
H27 H 0.573191 0.885626 0.768339 0.030 Uiso 1 1 calc R U . . .
C28 C 0.5629(2) 0.77749(18) 0.86427(18) 0.0193(6) Uani 1 1 d . . . . .
C29 C 0.6122(2) 0.81377(19) 0.87284(19) 0.0211(7) Uani 1 1 d . . . . .
H29 H 0.659016 0.815222 0.828501 0.025 Uiso 1 1 calc R U . . .
C30 C 0.5925(2) 0.84741(19) 0.9459(2) 0.0247(7) Uani 1 1 d . . . . .
H30 H 0.626205 0.871554 0.951586 0.030 Uiso 1 1 calc R U . . .
C31 C 0.5240(2) 0.8459(2) 1.0106(2) 0.0252(7) Uani 1 1 d . . . . .
H31 H 0.510780 0.868978 1.060585 0.030 Uiso 1 1 calc R U . . .
C32 C 0.4744(2) 0.81085(19) 1.00256(19) 0.0225(7) Uani 1 1 d . . . . .
H32 H 0.426835 0.810481 1.047043 0.027 Uiso 1 1 calc R U . . .
C33 C 0.4942(2) 0.77654(18) 0.93008(18) 0.0211(7) Uani 1 1 d . . . . .
H33 H 0.460577 0.752010 0.925006 0.025 Uiso 1 1 calc R U . . .
C34 C 0.3531(2) 0.81151(19) 0.77483(19) 0.0212(7) Uani 1 1 d . . . . .
C35 C 0.3287(2) 0.8198(2) 0.7137(2) 0.0252(7) Uani 1 1 d . . . . .
H35 H 0.336695 0.774232 0.685227 0.030 Uiso 1 1 calc R U . . .
C36 C 0.2925(3) 0.8947(2) 0.6944(2) 0.0328(8) Uani 1 1 d . . . . .
H36 H 0.274595 0.900786 0.653339 0.039 Uiso 1 1 calc R U . . .
C37 C 0.2826(3) 0.9608(2) 0.7350(2) 0.0357(9) Uani 1 1 d . . . . .
H37 H 0.259663 1.011579 0.720417 0.043 Uiso 1 1 calc R U . . .
C38 C 0.3058(3) 0.9538(2) 0.7965(2) 0.0320(8) Uani 1 1 d . . . . .
H38 H 0.297375 0.999664 0.824814 0.038 Uiso 1 1 calc R U . . .
C39 C 0.3416(2) 0.8787(2) 0.8165(2) 0.0244(7) Uani 1 1 d . . . . .
H39 H 0.358145 0.873107 0.858328 0.029 Uiso 1 1 calc R U . . .
C40 C 0.3347(2) 0.7146(2) 0.89094(19) 0.0215(7) Uani 1 1 d . . . . .
C41 C 0.3653(3) 0.6435(2) 0.9186(2) 0.0301(8) Uani 1 1 d . . . . .
H41 H 0.422341 0.596283 0.886218 0.036 Uiso 1 1 calc R U . . .
C42 C 0.3134(3) 0.6414(2) 0.9925(2) 0.0354(9) Uani 1 1 d . . . . .
H42 H 0.335183 0.593038 1.011175 0.043 Uiso 1 1 calc R U . . .
C43 C 0.2300(3) 0.7095(2) 1.0394(2) 0.0397(10) Uani 1 1 d . . . . .
H43 H 0.193829 0.707709 1.090055 0.048 Uiso 1 1 calc R U . . .
C44 C 0.1986(3) 0.7803(2) 1.0128(2) 0.0449(11) Uani 1 1 d . . . . .
H44 H 0.141156 0.827123 1.045429 0.054 Uiso 1 1 calc R U . . .
C45 C 0.2510(3) 0.7833(2) 0.9386(2) 0.0315(8) Uani 1 1 d . . . . .
H45 H 0.229641 0.832145 0.920585 0.038 Uiso 1 1 calc R U . . .
C46 C 0.3770(2) 0.61653(19) 0.71872(18) 0.0196(7) Uani 1 1 d . . . . .
C47 C 0.4154(2) 0.54444(19) 0.66677(19) 0.0220(7) Uani 1 1 d . . . . .
H47 H 0.481296 0.511399 0.639772 0.026 Uiso 1 1 calc R U . . .
C48 C 0.3594(3) 0.5204(2) 0.6540(2) 0.0261(7) Uani 1 1 d . . . . .
H48 H 0.387721 0.471001 0.618526 0.031 Uiso 1 1 calc R U . . .
C49 C 0.2632(3) 0.5663(2) 0.6914(2) 0.0291(8) Uani 1 1 d . . . . .
C50 C 0.2242(3) 0.6379(2) 0.7432(2) 0.0301(8) Uani 1 1 d . . . . .
H50 H 0.158263 0.670542 0.770026 0.036 Uiso 1 1 calc R U . . .
C51 C 0.2799(2) 0.6629(2) 0.7567(2) 0.0265(7) Uani 1 1 d . . . . .
H51 H 0.251256 0.712259 0.792316 0.032 Uiso 1 1 calc R U . . .
C52 C 0.2029(3) 0.5391(3) 0.6764(3) 0.0437(10) Uani 1 1 d . . . . .
H52A H 0.223206 0.525856 0.620551 0.066 Uiso 1 1 calc R U . . .
H52B H 0.137615 0.582772 0.701139 0.066 Uiso 1 1 calc R U . . .
H52C H 0.208828 0.490957 0.697637 0.066 Uiso 1 1 calc R U . . .
C53 C 0.5251(2) 0.17562(19) 0.69958(18) 0.0178(6) Uani 1 1 d . . . . .
C54 C 0.6440(2) 0.0093(2) 0.80669(19) 0.0233(7) Uani 1 1 d . . . . .
C55 C 0.7896(2) -0.01744(19) 0.58946(19) 0.0212(7) Uani 1 1 d . . . . .
H55 H 0.754946 0.001012 0.556897 0.025 Uiso 1 1 calc R U . . .
C56 C 0.7796(3) -0.0905(2) 0.6154(2) 0.0264(7) Uani 1 1 d . . . . .
H56A H 0.818366 -0.116514 0.643163 0.032 Uiso 1 1 calc R U . . .
H56B H 0.713835 -0.071813 0.651203 0.032 Uiso 1 1 calc R U . . .
C57 C 0.8107(3) -0.1520(2) 0.5449(2) 0.0321(8) Uani 1 1 d . . . . .
H57A H 0.806383 -0.199563 0.561786 0.039 Uiso 1 1 calc R U . . .
H57B H 0.768425 -0.127059 0.519924 0.039 Uiso 1 1 calc R U . . .
C58 C 0.9096(3) -0.1795(2) 0.4871(2) 0.0403(9) Uani 1 1 d . . . . .
H58A H 0.925808 -0.216072 0.440711 0.048 Uiso 1 1 calc R U . . .
H58B H 0.952698 -0.210463 0.509952 0.048 Uiso 1 1 calc R U . . .
C59 C 0.9224(3) -0.1078(2) 0.4630(2) 0.0362(9) Uani 1 1 d . . . . .
H59A H 0.885383 -0.080933 0.434141 0.043 Uiso 1 1 calc R U . . .
H59B H 0.988838 -0.127943 0.428204 0.043 Uiso 1 1 calc R U . . .
C60 C 0.8914(2) -0.0459(2) 0.5336(2) 0.0272(7) Uani 1 1 d . . . . .
H60A H 0.897278 0.001120 0.516697 0.033 Uiso 1 1 calc R U . . .
H60B H 0.931929 -0.071054 0.560054 0.033 Uiso 1 1 calc R U . . .
C61 C 0.8157(2) 0.06712(19) 0.69780(18) 0.0203(7) Uani 1 1 d . . . . .
H61 H 0.864634 0.068214 0.650431 0.024 Uiso 1 1 calc R U . . .
C62 C 0.8644(2) -0.0110(2) 0.7244(2) 0.0264(7) Uani 1 1 d . . . . .
H62A H 0.818425 -0.013044 0.772654 0.032 Uiso 1 1 calc R U . . .
H62B H 0.889714 -0.058867 0.684432 0.032 Uiso 1 1 calc R U . . .
C63 C 0.9435(3) -0.0135(2) 0.7386(2) 0.0327(8) Uani 1 1 d . . . . .
H63A H 0.972633 -0.063127 0.757176 0.039 Uiso 1 1 calc R U . . .
H63B H 0.991762 -0.015886 0.689288 0.039 Uiso 1 1 calc R U . . .
C64 C 0.9085(3) 0.0605(2) 0.7978(2) 0.0327(8) Uani 1 1 d . . . . .
H64A H 0.962029 0.059178 0.802376 0.039 Uiso 1 1 calc R U . . .
H64B H 0.866472 0.059124 0.848844 0.039 Uiso 1 1 calc R U . . .
C65 C 0.8561(3) 0.1390(2) 0.7746(2) 0.0294(8) Uani 1 1 d . . . . .
H65A H 0.900214 0.144053 0.727156 0.035 Uiso 1 1 calc R U . . .
H65B H 0.829440 0.185904 0.816207 0.035 Uiso 1 1 calc R U . . .
C66 C 0.7775(2) 0.1404(2) 0.7599(2) 0.0245(7) Uani 1 1 d . . . . .
H66A H 0.730555 0.140020 0.808455 0.029 Uiso 1 1 calc R U . . .
H66B H 0.746301 0.190872 0.743145 0.029 Uiso 1 1 calc R U . . .
C67 C 0.7642(2) 0.16615(18) 0.56527(19) 0.0204(7) Uani 1 1 d . . . . .
C68 C 0.7816(2) 0.14134(19) 0.49009(19) 0.0230(7) Uani 1 1 d . . . . .
H68 H 0.757555 0.109546 0.479911 0.028 Uiso 1 1 calc R U . . .
C69 C 0.8341(2) 0.1632(2) 0.4299(2) 0.0268(7) Uani 1 1 d . . . . .
H69 H 0.845874 0.146329 0.378540 0.032 Uiso 1 1 calc R U . . .
C70 C 0.8700(2) 0.2097(2) 0.4439(2) 0.0281(8) Uani 1 1 d . . . . .
C71 C 0.8543(2) 0.2318(2) 0.5193(2) 0.0290(8) Uani 1 1 d . . . . .
H71 H 0.879938 0.262046 0.529391 0.035 Uiso 1 1 calc R U . . .
C72 C 0.8019(2) 0.2103(2) 0.5799(2) 0.0248(7) Uani 1 1 d . . . . .
H72 H 0.791813 0.225731 0.631082 0.030 Uiso 1 1 calc R U . . .
C73 C 0.9227(3) 0.2373(2) 0.3782(2) 0.0398(9) Uani 1 1 d . . . . .
H73A H 0.982135 0.190212 0.342894 0.060 Uiso 1 1 calc R U . . .
H73B H 0.934521 0.275728 0.399150 0.060 Uiso 1 1 calc R U . . .
H73C H 0.885351 0.263678 0.350077 0.060 Uiso 1 1 calc R U . . .
C74 C 0.5609(2) 0.27726(19) 0.59149(18) 0.0202(7) Uani 1 1 d . . . . .
C75 C 0.6078(2) 0.31571(19) 0.54772(19) 0.0217(7) Uani 1 1 d . . . . .
H75 H 0.654200 0.318136 0.558054 0.026 Uiso 1 1 calc R U . . .
C76 C 0.5864(2) 0.3502(2) 0.48940(19) 0.0257(7) Uani 1 1 d . . . . .
H76 H 0.618475 0.375757 0.459694 0.031 Uiso 1 1 calc R U . . .
C77 C 0.5188(3) 0.3473(2) 0.47456(19) 0.0261(7) Uani 1 1 d . . . . .
H77 H 0.505102 0.370291 0.434133 0.031 Uiso 1 1 calc R U . . .
C78 C 0.4705(2) 0.3110(2) 0.5182(2) 0.0249(7) Uani 1 1 d . . . . .
H78 H 0.422790 0.310454 0.508551 0.030 Uiso 1 1 calc R U . . .
C79 C 0.4922(2) 0.27547(19) 0.57597(19) 0.0228(7) Uani 1 1 d . . . . .
H79 H 0.459929 0.249748 0.605149 0.027 Uiso 1 1 calc R U . . .
C80 C 0.5620(2) 0.30132(19) 0.74178(18) 0.0199(7) Uani 1 1 d . . . . .
C81 C 0.5547(3) 0.3758(2) 0.7293(2) 0.0284(8) Uani 1 1 d . . . . .
H81 H 0.558790 0.389691 0.680945 0.034 Uiso 1 1 calc R U . . .
C82 C 0.5415(3) 0.4297(2) 0.7869(2) 0.0327(8) Uani 1 1 d . . . . .
H82 H 0.538164 0.479751 0.777397 0.039 Uiso 1 1 calc R U . . .
C83 C 0.5332(2) 0.4111(2) 0.8578(2) 0.0269(7) Uani 1 1 d . . . . .
H83 H 0.523473 0.448559 0.897339 0.032 Uiso 1 1 calc R U . . .
C84 C 0.5391(2) 0.3378(2) 0.87146(19) 0.0236(7) Uani 1 1 d . . . . .
H84 H 0.532556 0.325288 0.920645 0.028 Uiso 1 1 calc R U . . .
C85 C 0.5544(2) 0.28291(19) 0.81399(19) 0.0212(7) Uani 1 1 d . . . . .
H85 H 0.559803 0.232203 0.823392 0.025 Uiso 1 1 calc R U . . .
C86 C 0.3378(2) 0.2076(2) 0.73041(19) 0.0241(7) Uani 1 1 d . . . . .
C87 C 0.3711(3) 0.1410(2) 0.6751(2) 0.0338(8) Uani 1 1 d . . . . .
H87 H 0.431880 0.096110 0.660554 0.041 Uiso 1 1 calc R U . . .
C88 C 0.3172(3) 0.1388(2) 0.6407(2) 0.0388(9) Uani 1 1 d . . . . .
H88 H 0.341417 0.093015 0.602239 0.047 Uiso 1 1 calc R U . . .
C89 C 0.2299(4) 0.2021(3) 0.6620(3) 0.0575(13) Uani 1 1 d . . . . .
H89 H 0.192285 0.200475 0.639062 0.069 Uiso 1 1 calc R U . . .
C90 C 0.1959(4) 0.2687(4) 0.7170(4) 0.090(2) Uani 1 1 d . U . . .
H90 H 0.134670 0.313001 0.731743 0.107 Uiso 1 1 calc R U . . .
C91 C 0.2494(3) 0.2724(3) 0.7512(3) 0.0676(17) Uani 1 1 d . . . . .
H91 H 0.225482 0.319096 0.788574 0.081 Uiso 1 1 calc R U . . .
C92 C 0.3562(2) 0.3058(2) 0.83126(19) 0.0226(7) Uani 1 1 d . . . . .
C93 C 0.3390(3) 0.3743(2) 0.7988(2) 0.0327(8) Uani 1 1 d . . . . .
H93 H 0.351312 0.369686 0.745814 0.039 Uiso 1 1 calc R U . . .
C94 C 0.3040(3) 0.4487(2) 0.8438(2) 0.0379(9) Uani 1 1 d . . . . .
H94 H 0.293110 0.495076 0.821575 0.046 Uiso 1 1 calc R U . . .
C95 C 0.2851(3) 0.4552(2) 0.9209(2) 0.0376(9) Uani 1 1 d . . . . .
H95 H 0.261470 0.506208 0.951653 0.045 Uiso 1 1 calc R U . . .
C96 C 0.3000(3) 0.3884(2) 0.9540(2) 0.0316(8) Uani 1 1 d . . . . .
H96 H 0.285728 0.393794 1.007437 0.038 Uiso 1 1 calc R U . . .
C97 C 0.3360(2) 0.3135(2) 0.9091(2) 0.0244(7) Uani 1 1 d . . . . .
H97 H 0.346833 0.267367 0.931657 0.029 Uiso 1 1 calc R U . . .
C98 C 0.3846(2) 0.10968(19) 0.87141(18) 0.0195(6) Uani 1 1 d . . . . .
C99 C 0.4252(2) 0.0363(2) 0.89252(19) 0.0226(7) Uani 1 1 d . . . . .
H99 H 0.491136 0.002927 0.869548 0.027 Uiso 1 1 calc R U . . .
C100 C 0.3700(3) 0.0111(2) 0.9472(2) 0.0263(7) Uani 1 1 d . . . . .
H100 H 0.399495 -0.039469 0.960440 0.032 Uiso 1 1 calc R U . . .
C101 C 0.2742(3) 0.0573(2) 0.9824(2) 0.0291(8) Uani 1 1 d . . . . .
C102 C 0.2335(3) 0.1306(2) 0.9608(2) 0.0308(8) Uani 1 1 d . . . . .
H102 H 0.167532 0.163587 0.983822 0.037 Uiso 1 1 calc R U . . .
C103 C 0.2872(2) 0.1565(2) 0.9065(2) 0.0261(7) Uani 1 1 d . . . . .
H103 H 0.257432 0.206791 0.893025 0.031 Uiso 1 1 calc R U . . .
C104 C 0.2165(3) 0.0284(3) 1.0413(3) 0.0431(10) Uani 1 1 d . . . . .
H10C H 0.192957 0.004098 1.016566 0.065 Uiso 1 1 calc R U . . .
H10D H 0.163796 0.074548 1.083254 0.065 Uiso 1 1 calc R U . . .
H10E H 0.255160 -0.012051 1.062355 0.065 Uiso 1 1 calc R U . . .
H1 H 0.536(3) 0.645(3) 0.814(2) 0.035(11) Uiso 1 1 d . . . . .
H53 H 0.534(3) 0.145(2) 0.659(2) 0.025(10) Uiso 1 1 d . . . . .
C1_1 C 0.0440(12) 1.0346(10) 0.9643(11) 0.101(4) Uani 0.5 1 d G U P A -1
H1A_1 H 0.072484 1.066390 0.945449 0.121 Uiso 0.5 1 calc R U P A -1
C3_1 C 0.0642(12) 0.9692(11) 0.9143(10) 0.093(4) Uani 0.5 1 d G U P A -1
H3A_1 H 0.106356 0.956198 0.861331 0.112 Uiso 0.5 1 calc R U P A -1
C2_1 C 0.0225(13) 0.9227(10) 0.9418(11) 0.099(4) Uani 0.5 1 d G U P A -1
C4_1 C -0.0392(13) 0.9418(10) 1.0193(11) 0.101(4) Uani 0.5 1 d G . P A -1
H4A_1 H -0.067665 0.910017 1.038076 0.121 Uiso 0.5 1 calc R U P A -1
C5_1 C -0.0593(12) 1.0072(11) 1.0692(10) 0.093(4) Uani 0.5 1 d G . P A -1
H5A_1 H -0.101539 1.020208 1.122195 0.112 Uiso 0.5 1 calc R U P A -1
C6_1 C -0.0177(13) 1.0537(10) 1.0417(11) 0.099(4) Uani 0.5 1 d G . P A -1
H6A_1 H -0.031465 1.098395 1.075883 0.119 Uiso 0.5 1 calc R U P A -1
C7_1 C 0.0493(13) 0.8608(12) 0.8885(11) 0.127(6) Uani 0.5 1 d . U P A -1
H7A_1 H 0.101207 0.855190 0.841211 0.190 Uiso 0.5 1 calc R U P A -1
H7B_1 H -0.003046 0.870876 0.877207 0.190 Uiso 0.5 1 calc R U P A -1
H7C_1 H 0.069417 0.810805 0.907892 0.190 Uiso 0.5 1 calc R U P A -1

loop_
_atom_site_aniso_label
_atom_site_aniso_U_11
_atom_site_aniso_U_22
_atom_site_aniso_U_33
_atom_site_aniso_U_23
_atom_site_aniso_U_13
_atom_site_aniso_U_12
I1 0.03980(13) 0.02067(11) 0.02039(11) 0.00767(8) -0.01593(9) -0.01768(10)
I2 0.04532(14) 0.02491(12) 0.02648(12) 0.01136(9) -0.02369(10) -0.02205(10)
Rh1 0.02557(13) 0.01394(12) 0.01684(12) 0.00404(9) -0.01234(10) -0.01126(10)
Rh2 0.02402(12) 0.01311(11) 0.01487(12) 0.00555(9) -0.01014(10) -0.01021(10)
P1 0.0255(4) 0.0153(4) 0.0184(4) 0.0041(3) -0.0118(3) -0.0108(3)
P2 0.0261(4) 0.0144(4) 0.0161(4) 0.0046(3) -0.0124(3) -0.0120(3)
P3 0.0254(4) 0.0150(4) 0.0181(4) 0.0052(3) -0.0127(3) -0.0113(3)
P4 0.0247(4) 0.0135(4) 0.0164(4) 0.0048(3) -0.0102(3) -0.0098(3)
P5 0.0257(4) 0.0135(4) 0.0154(4) 0.0062(3) -0.0113(3) -0.0105(3)
P6 0.0247(4) 0.0182(4) 0.0171(4) 0.0070(3) -0.0116(3) -0.0111(3)
O1 0.0374(14) 0.0329(14) 0.0343(15) -0.0122(12) -0.0097(12) -0.0177(12)
O2 0.0386(14) 0.0343(14) 0.0442(16) 0.0273(13) -0.0241(13) -0.0196(12)
N1 0.0239(14) 0.0182(13) 0.0193(13) 0.0049(11) -0.0131(11) -0.0125(11)
N2 0.0291(14) 0.0184(13) 0.0198(14) 0.0046(11) -0.0132(12) -0.0144(12)
N3 0.0255(14) 0.0159(13) 0.0190(14) 0.0080(11) -0.0111(11) -0.0117(11)
N4 0.0253(14) 0.0176(13) 0.0194(14) 0.0080(11) -0.0118(11) -0.0126(11)
C1 0.0281(17) 0.0166(15) 0.0170(16) 0.0076(13) -0.0139(14) -0.0136(13)
C2 0.0286(18) 0.0265(18) 0.034(2) 0.0118(17) -0.0179(16) -0.0172(15)
C3 0.0258(17) 0.0248(17) 0.0211(17) 0.0047(14) -0.0123(14) -0.0141(14)
C4 0.0337(19) 0.0274(18) 0.0230(18) 0.0016(14) -0.0114(15) -0.0139(16)
C5 0.0329(19) 0.041(2) 0.0231(19) -0.0028(16) -0.0095(16) -0.0193(17)
C6 0.041(2) 0.051(2) 0.0215(18) 0.0094(16) -0.0147(16) -0.0318(19)
C7 0.042(2) 0.039(2) 0.0255(19) 0.0112(16) -0.0179(16) -0.0273(18)
C8 0.0335(19) 0.0281(18) 0.0225(17) 0.0081(14) -0.0148(15) -0.0182(15)
C9 0.0273(17) 0.0154(15) 0.0226(17) 0.0049(13) -0.0125(14) -0.0097(13)
C10 0.045(2) 0.0190(17) 0.034(2) 0.0076(15) -0.0237(17) -0.0168(16)
C11 0.046(2) 0.0177(17) 0.035(2) 0.0085(15) -0.0216(17) -0.0143(16)
C12 0.039(2) 0.0249(19) 0.043(2) 0.0140(17) -0.0157(18) -0.0066(17)
C13 0.031(2) 0.041(2) 0.052(3) 0.025(2) -0.0243(19) -0.0152(18)
C14 0.0263(18) 0.0257(18) 0.0317(19) 0.0097(15) -0.0125(15) -0.0101(15)
C15 0.0247(16) 0.0167(15) 0.0237(17) 0.0021(13) -0.0130(14) -0.0107(13)
C16 0.0307(18) 0.0240(17) 0.0198(17) 0.0049(13) -0.0111(14) -0.0148(15)
C17 0.0348(19) 0.0326(19) 0.0283(19) 0.0058(15) -0.0106(16) -0.0233(17)
C18 0.0293(19) 0.035(2) 0.032(2) 0.0033(16) -0.0158(16) -0.0179(16)
C19 0.037(2) 0.0323(19) 0.031(2) 0.0113(16) -0.0224(16) -0.0191(17)
C20 0.0326(18) 0.0220(16) 0.0247(18) 0.0088(14) -0.0163(15) -0.0162(15)
C21 0.048(2) 0.063(3) 0.052(3) 0.014(2) -0.028(2) -0.040(2)
C22 0.0242(16) 0.0173(15) 0.0203(16) 0.0069(13) -0.0114(13) -0.0123(13)
C23 0.0292(17) 0.0154(15) 0.0226(17) 0.0042(13) -0.0132(14) -0.0118(14)
C24 0.0366(19) 0.0229(17) 0.0222(17) 0.0092(14) -0.0183(15) -0.0162(15)
C25 0.0353(19) 0.0221(17) 0.0320(19) 0.0151(15) -0.0195(16) -0.0171(15)
C26 0.042(2) 0.0178(16) 0.039(2) 0.0126(15) -0.0263(17) -0.0190(15)
C27 0.0354(19) 0.0183(16) 0.0279(18) 0.0055(14) -0.0184(15) -0.0154(15)
C28 0.0300(17) 0.0145(15) 0.0165(16) 0.0036(12) -0.0144(13) -0.0100(13)
C29 0.0285(17) 0.0186(15) 0.0222(17) 0.0055(13) -0.0153(14) -0.0130(14)
C30 0.0357(19) 0.0196(16) 0.0274(18) 0.0051(14) -0.0205(15) -0.0149(15)
C31 0.0387(19) 0.0198(16) 0.0211(17) 0.0052(13) -0.0198(15) -0.0121(15)
C32 0.0334(18) 0.0175(15) 0.0189(16) 0.0075(13) -0.0136(14) -0.0128(14)
C33 0.0309(18) 0.0157(15) 0.0222(17) 0.0082(13) -0.0163(14) -0.0122(14)
C34 0.0246(16) 0.0177(15) 0.0244(17) 0.0077(13) -0.0134(14) -0.0107(13)
C35 0.0323(18) 0.0257(17) 0.0259(18) 0.0096(14) -0.0160(15) -0.0180(15)
C36 0.042(2) 0.038(2) 0.032(2) 0.0212(17) -0.0250(17) -0.0240(18)
C37 0.041(2) 0.0259(19) 0.045(2) 0.0206(17) -0.0235(18) -0.0165(17)
C38 0.037(2) 0.0184(17) 0.042(2) 0.0085(15) -0.0197(17) -0.0133(15)
C39 0.0286(17) 0.0197(16) 0.0273(18) 0.0073(14) -0.0150(15) -0.0116(14)
C40 0.0317(18) 0.0227(16) 0.0199(17) 0.0072(13) -0.0152(14) -0.0176(14)
C41 0.0344(19) 0.0218(17) 0.034(2) 0.0110(15) -0.0143(16) -0.0145(15)
C42 0.050(2) 0.0291(19) 0.035(2) 0.0181(16) -0.0214(18) -0.0235(18)
C43 0.062(3) 0.042(2) 0.0180(18) 0.0098(16) -0.0135(18) -0.032(2)
C44 0.053(3) 0.030(2) 0.025(2) 0.0016(16) -0.0050(18) -0.0118(19)
C45 0.041(2) 0.0250(18) 0.0228(18) 0.0072(14) -0.0124(16) -0.0131(16)
C46 0.0334(18) 0.0197(16) 0.0183(16) 0.0087(13) -0.0171(14) -0.0181(14)
C47 0.0327(18) 0.0201(16) 0.0198(16) 0.0069(13) -0.0129(14) -0.0168(14)
C48 0.043(2) 0.0214(17) 0.0247(18) 0.0067(14) -0.0192(16) -0.0203(16)
C49 0.042(2) 0.0306(19) 0.034(2) 0.0120(16) -0.0239(17) -0.0260(17)
C50 0.0327(19) 0.0289(18) 0.036(2) 0.0058(16) -0.0199(16) -0.0172(16)
C51 0.0343(19) 0.0210(16) 0.0307(19) 0.0048(14) -0.0180(16) -0.0155(15)
C52 0.049(2) 0.046(2) 0.053(3) 0.003(2) -0.027(2) -0.033(2)
C53 0.0262(17) 0.0159(15) 0.0154(16) 0.0053(13) -0.0114(13) -0.0118(13)
C54 0.0277(17) 0.0252(17) 0.0248(17) 0.0090(14) -0.0131(15) -0.0177(15)
C55 0.0283(17) 0.0166(15) 0.0200(16) 0.0033(13) -0.0123(14) -0.0110(14)
C56 0.0352(19) 0.0168(16) 0.0264(18) 0.0037(14) -0.0132(15) -0.0127(15)
C57 0.044(2) 0.0204(17) 0.031(2) 0.0014(15) -0.0173(17) -0.0151(16)
C58 0.045(2) 0.0229(18) 0.038(2) -0.0043(16) -0.0110(18) -0.0114(17)
C59 0.038(2) 0.032(2) 0.027(2) -0.0019(16) -0.0078(16) -0.0139(17)
C60 0.0291(18) 0.0223(17) 0.0244(18) 0.0032(14) -0.0097(15) -0.0102(15)
C61 0.0263(16) 0.0202(16) 0.0188(16) 0.0065(13) -0.0141(13) -0.0116(14)
C62 0.0353(19) 0.0205(17) 0.0288(18) 0.0086(14) -0.0202(16) -0.0131(15)
C63 0.036(2) 0.0295(19) 0.039(2) 0.0121(16) -0.0253(17) -0.0143(16)
C64 0.042(2) 0.036(2) 0.037(2) 0.0139(17) -0.0281(18) -0.0225(18)
C65 0.040(2) 0.0290(18) 0.0289(19) 0.0081(15) -0.0192(16) -0.0207(16)
C66 0.0321(18) 0.0225(17) 0.0231(17) 0.0068(14) -0.0154(15) -0.0141(15)
C67 0.0223(16) 0.0159(15) 0.0222(17) 0.0084(13) -0.0092(13) -0.0093(13)
C68 0.0297(17) 0.0188(16) 0.0216(17) 0.0046(13) -0.0117(14) -0.0125(14)
C69 0.0309(18) 0.0233(17) 0.0194(17) 0.0054(13) -0.0071(14) -0.0116(15)
C70 0.0262(17) 0.0223(17) 0.0296(19) 0.0099(14) -0.0088(15) -0.0102(14)
C71 0.0305(18) 0.0266(18) 0.037(2) 0.0115(15) -0.0156(16) -0.0189(15)
C72 0.0323(18) 0.0222(16) 0.0242(18) 0.0079(14) -0.0153(15) -0.0145(15)
C73 0.040(2) 0.037(2) 0.040(2) 0.0191(18) -0.0102(18) -0.0231(18)
C74 0.0320(17) 0.0168(15) 0.0136(15) 0.0057(12) -0.0122(13) -0.0118(14)
C75 0.0292(17) 0.0188(16) 0.0204(17) 0.0069(13) -0.0132(14) -0.0126(14)
C76 0.0359(19) 0.0207(16) 0.0206(17) 0.0101(13) -0.0124(15) -0.0143(15)
C77 0.040(2) 0.0190(16) 0.0183(17) 0.0066(13) -0.0171(15) -0.0110(15)
C78 0.0363(19) 0.0201(16) 0.0255(18) 0.0069(14) -0.0210(15) -0.0134(15)
C79 0.0329(18) 0.0177(15) 0.0190(16) 0.0059(13) -0.0128(14) -0.0124(14)
C80 0.0236(16) 0.0155(15) 0.0201(16) 0.0040(12) -0.0093(13) -0.0096(13)
C81 0.047(2) 0.0173(16) 0.0215(17) 0.0075(13) -0.0153(16) -0.0167(16)
C82 0.055(2) 0.0189(17) 0.0269(19) 0.0060(14) -0.0151(17) -0.0223(17)
C83 0.0377(19) 0.0220(17) 0.0207(17) -0.0022(13) -0.0102(15) -0.0167(15)
C84 0.0336(18) 0.0218(16) 0.0197(17) 0.0049(13) -0.0144(14) -0.0150(15)
C85 0.0289(17) 0.0144(15) 0.0233(17) 0.0070(13) -0.0138(14) -0.0112(13)
C86 0.0308(18) 0.0282(18) 0.0217(17) 0.0111(14) -0.0175(14) -0.0162(15)
C87 0.039(2) 0.0246(18) 0.046(2) 0.0048(16) -0.0245(18) -0.0170(16)
C88 0.054(2) 0.034(2) 0.044(2) 0.0059(17) -0.029(2) -0.027(2)
C89 0.065(3) 0.060(3) 0.069(3) 0.011(3) -0.055(3) -0.027(3)
C90 0.060(3) 0.075(4) 0.114(5) -0.027(3) -0.067(3) 0.005(3)
C91 0.045(3) 0.060(3) 0.074(4) -0.026(3) -0.041(3) 0.002(2)
C92 0.0233(16) 0.0200(16) 0.0229(17) 0.0053(13) -0.0105(14) -0.0093(14)
C93 0.035(2) 0.0249(18) 0.0265(19) 0.0075(15) -0.0102(16) -0.0086(16)
C94 0.041(2) 0.0202(18) 0.039(2) 0.0091(16) -0.0111(18) -0.0103(16)
C95 0.037(2) 0.0245(19) 0.040(2) -0.0017(16) -0.0089(17) -0.0136(17)
C96 0.038(2) 0.034(2) 0.0270(19) 0.0025(15) -0.0160(16) -0.0197(17)
C97 0.0293(17) 0.0249(17) 0.0264(18) 0.0081(14) -0.0165(15) -0.0157(15)
C98 0.0306(17) 0.0215(16) 0.0159(15) 0.0055(12) -0.0128(13) -0.0179(14)
C99 0.0310(18) 0.0207(16) 0.0225(17) 0.0055(13) -0.0139(14) -0.0161(14)
C100 0.041(2) 0.0249(17) 0.0249(18) 0.0116(14) -0.0195(16) -0.0219(16)
C101 0.040(2) 0.0325(19) 0.0272(19) 0.0096(15) -0.0163(16) -0.0259(17)
C102 0.0293(18) 0.035(2) 0.0277(19) 0.0060(15) -0.0101(15) -0.0178(16)
C103 0.0319(18) 0.0244(17) 0.0267(18) 0.0094(14) -0.0150(15) -0.0160(15)
C104 0.050(2) 0.051(3) 0.041(2) 0.022(2) -0.018(2) -0.035(2)
C1_1 0.083(5) 0.112(9) 0.099(8) 0.026(7) -0.049(5) -0.034(5)
C3_1 0.069(4) 0.106(9) 0.102(7) 0.034(7) -0.052(5) -0.030(5)
C2_1 0.070(4) 0.107(8) 0.110(8) 0.030(7) -0.056(5) -0.024(5)
C4_1 0.083(5) 0.112(9) 0.099(8) 0.026(7) -0.049(5) -0.034(5)
C5_1 0.069(4) 0.106(9) 0.102(7) 0.034(7) -0.052(5) -0.030(5)
C6_1 0.070(4) 0.107(8) 0.110(8) 0.030(7) -0.056(5) -0.024(5)
C7_1 0.109(9) 0.127(10) 0.122(9) 0.014(7) -0.070(8) -0.027(7)

loop_
_atom_type_symbol
_atom_type_description
_atom_type_scat_dispersion_real
_atom_type_scat_dispersion_imag
_atom_type_scat_source
C C 0.0181 0.0091 'International Tables Vol C Tables 4.2.6.8 and 6.1.1.4'
H H 0.0000 0.0000 'International Tables Vol C Tables 4.2.6.8 and 6.1.1.4'
I I -0.3257 6.8362 'International Tables Vol C Tables 4.2.6.8 and 6.1.1.4'
N N 0.0311 0.0180 'International Tables Vol C Tables 4.2.6.8 and 6.1.1.4'
O O 0.0492 0.0322 'International Tables Vol C Tables 4.2.6.8 and 6.1.1.4'
P P 0.2955 0.4335 'International Tables Vol C Tables 4.2.6.8 and 6.1.1.4'
Rh Rh 0.0927 3.6045 'International Tables Vol C Tables 4.2.6.8 and 6.1.1.4'

loop_
_geom_angle_atom_site_label_1
_geom_angle_atom_site_label_2
_geom_angle_atom_site_label_3
_geom_angle
_geom_angle_site_symmetry_1
_geom_angle_site_symmetry_3
_geom_angle_publ_flag
C2 Rh1 C1 176.21(13) . . ?
C2 Rh1 N2 105.95(13) . . ?
C1 Rh1 N2 72.63(11) . . ?
C2 Rh1 P1 93.64(11) . . ?
C1 Rh1 P1 87.69(9) . . ?
N2 Rh1 P1 160.29(7) . . ?
C2 Rh1 P3 140.30(11) . . ?
C1 Rh1 P3 38.71(9) . . ?
N2 Rh1 P3 34.61(7) . . ?
P1 Rh1 P3 126.00(3) . . ?
C54 Rh2 C53 176.41(13) . . ?
C54 Rh2 N4 105.93(12) . . ?
C53 Rh2 N4 72.53(11) . . ?
C54 Rh2 P4 93.62(10) . . ?
C53 Rh2 P4 87.81(9) . . ?
N4 Rh2 P4 160.30(7) . . ?
C54 Rh2 P6 140.24(10) . . ?
C53 Rh2 P6 38.65(8) . . ?
N4 Rh2 P6 34.64(7) . . ?
P4 Rh2 P6 126.05(3) . . ?
N1 P1 C9 103.15(14) . . ?
N1 P1 C3 103.08(14) . . ?
C9 P1 C3 106.77(15) . . ?
N1 P1 Rh1 105.07(9) . . ?
C9 P1 Rh1 114.92(11) . . ?
C3 P1 Rh1 121.57(11) . . ?
N1 P2 C1 103.08(14) . . ?
N1 P2 C22 110.69(14) . . ?
C1 P2 C22 113.23(15) . . ?
N1 P2 C28 108.55(14) . . ?
C1 P2 C28 111.19(15) . . ?
C22 P2 C28 109.84(14) . . ?
N2 P3 C1 97.09(14) . . ?
N2 P3 C34 114.37(15) . . ?
C1 P3 C34 113.70(15) . . ?
N2 P3 C40 114.17(14) . . ?
C1 P3 C40 109.88(15) . . ?
C34 P3 C40 107.47(15) . . ?
N2 P3 Rh1 48.92(10) . . ?
C1 P3 Rh1 49.24(10) . . ?
C34 P3 Rh1 119.59(11) . . ?
C40 P3 Rh1 132.85(11) . . ?
N3 P4 C55 104.00(14) . . ?
N3 P4 C61 103.12(14) . . ?
C55 P4 C61 105.90(15) . . ?
N3 P4 Rh2 104.38(9) . . ?
C55 P4 Rh2 114.56(11) . . ?
C61 P4 Rh2 122.70(11) . . ?
N3 P5 C53 103.00(14) . . ?
N3 P5 C80 110.37(14) . . ?
C53 P5 C80 113.92(15) . . ?
N3 P5 C74 108.81(14) . . ?
C53 P5 C74 111.37(15) . . ?
C80 P5 C74 109.14(15) . . ?
N4 P6 C53 97.09(14) . . ?
N4 P6 C92 114.27(15) . . ?
C53 P6 C92 113.32(15) . . ?
N4 P6 C86 114.18(15) . . ?
C53 P6 C86 110.42(16) . . ?
C92 P6 C86 107.43(16) . . ?
N4 P6 Rh2 48.96(10) . . ?
C53 P6 Rh2 49.32(10) . . ?
C92 P6 Rh2 118.72(11) . . ?
C86 P6 Rh2 133.77(12) . . ?
C15 N1 P2 117.9(2) . . ?
C15 N1 P1 124.7(2) . . ?
P2 N1 P1 117.34(15) . . ?
C46 N2 P3 127.4(2) . . ?
C46 N2 Rh1 135.9(2) . . ?
P3 N2 Rh1 96.47(13) . . ?
C67 N3 P5 117.4(2) . . ?
C67 N3 P4 124.6(2) . . ?
P5 N3 P4 117.91(15) . . ?
C98 N4 P6 127.1(2) . . ?
C98 N4 Rh2 136.4(2) . . ?
P6 N4 Rh2 96.39(12) . . ?
P2 C1 P3 132.39(19) . . ?
P2 C1 Rh1 109.30(16) . . ?
P3 C1 Rh1 92.05(13) . . ?
P2 C1 H1 108(3) . . ?
P3 C1 H1 111(3) . . ?
Rh1 C1 H1 97(3) . . ?
O1 C2 Rh1 178.0(3) . . ?
C8 C3 C4 109.5(3) . . ?
C8 C3 P1 112.1(2) . . ?
C4 C3 P1 112.0(2) . . ?
C8 C3 H3 107.7 . . ?
C4 C3 H3 107.7 . . ?
P1 C3 H3 107.7 . . ?
C5 C4 C3 111.1(3) . . ?
C5 C4 H4A 109.4 . . ?
C3 C4 H4A 109.4 . . ?
C5 C4 H4B 109.4 . . ?
C3 C4 H4B 109.4 . . ?
H4A C4 H4B 108.0 . . ?
C6 C5 C4 111.5(3) . . ?
C6 C5 H5A 109.3 . . ?
C4 C5 H5A 109.3 . . ?
C6 C5 H5B 109.3 . . ?
C4 C5 H5B 109.3 . . ?
H5A C5 H5B 108.0 . . ?
C7 C6 C5 110.9(3) . . ?
C7 C6 H6A 109.5 . . ?
C5 C6 H6A 109.5 . . ?
C7 C6 H6B 109.5 . . ?
C5 C6 H6B 109.5 . . ?
H6A C6 H6B 108.0 . . ?
C6 C7 C8 110.5(3) . . ?
C6 C7 H7A 109.6 . . ?
C8 C7 H7A 109.6 . . ?
C6 C7 H7B 109.6 . . ?
C8 C7 H7B 109.6 . . ?
H7A C7 H7B 108.1 . . ?
C7 C8 C3 111.2(3) . . ?
C7 C8 H8A 109.4 . . ?
C3 C8 H8A 109.4 . . ?
C7 C8 H8B 109.4 . . ?
C3 C8 H8B 109.4 . . ?
H8A C8 H8B 108.0 . . ?
C14 C9 C10 110.1(3) . . ?
C14 C9 P1 118.4(2) . . ?
C10 C9 P1 112.5(2) . . ?
C14 C9 H9 104.8 . . ?
C10 C9 H9 104.8 . . ?
P1 C9 H9 104.8 . . ?
C11 C10 C9 109.7(3) . . ?
C11 C10 H10A 109.7 . . ?
C9 C10 H10A 109.7 . . ?
C11 C10 H10B 109.7 . . ?
C9 C10 H10B 109.7 . . ?
H10A C10 H10B 108.2 . . ?
C12 C11 C10 111.7(3) . . ?
C12 C11 H11A 109.3 . . ?
C10 C11 H11A 109.3 . . ?
C12 C11 H11B 109.3 . . ?
C10 C11 H11B 109.3 . . ?
H11A C11 H11B 107.9 . . ?
C11 C12 C13 111.5(3) . . ?
C11 C12 H12A 109.3 . . ?
C13 C12 H12A 109.3 . . ?
C11 C12 H12B 109.3 . . ?
C13 C12 H12B 109.3 . . ?
H12A C12 H12B 108.0 . . ?
C12 C13 C14 111.8(3) . . ?
C12 C13 H13A 109.3 . . ?
C14 C13 H13A 109.3 . . ?
C12 C13 H13B 109.3 . . ?
C14 C13 H13B 109.3 . . ?
H13A C13 H13B 107.9 . . ?
C9 C14 C13 108.9(3) . . ?
C9 C14 H14A 109.9 . . ?
C13 C14 H14A 109.9 . . ?
C9 C14 H14B 109.9 . . ?
C13 C14 H14B 109.9 . . ?
H14A C14 H14B 108.3 . . ?
C20 C15 C16 120.3(3) . . ?
C20 C15 N1 119.0(3) . . ?
C16 C15 N1 120.5(3) . . ?
C15 C16 C17 119.5(3) . . ?
C15 C16 H16 120.3 . . ?
C17 C16 H16 120.3 . . ?
C18 C17 C16 121.0(3) . . ?
C18 C17 H17 119.5 . . ?
C16 C17 H17 119.5 . . ?
C17 C18 C19 118.4(3) . . ?
C17 C18 C21 121.0(3) . . ?
C19 C18 C21 120.6(3) . . ?
C20 C19 C18 121.5(3) . . ?
C20 C19 H19 119.3 . . ?
C18 C19 H19 119.3 . . ?
C19 C20 C15 119.3(3) . . ?
C19 C20 H20 120.4 . . ?
C15 C20 H20 120.4 . . ?
C18 C21 H21A 109.5 . . ?
C18 C21 H21B 109.5 . . ?
H21A C21 H21B 109.5 . . ?
C18 C21 H21C 109.5 . . ?
H21A C21 H21C 109.5 . . ?
H21B C21 H21C 109.5 . . ?
C23 C22 C27 119.0(3) . . ?
C23 C22 P2 119.5(2) . . ?
C27 C22 P2 121.5(2) . . ?
C24 C23 C22 120.1(3) . . ?
C24 C23 H23 120.0 . . ?
C22 C23 H23 120.0 . . ?
C25 C24 C23 120.5(3) . . ?
C25 C24 H24 119.7 . . ?
C23 C24 H24 119.7 . . ?
C24 C25 C26 119.9(3) . . ?
C24 C25 H25 120.1 . . ?
C26 C25 H25 120.1 . . ?
C27 C26 C25 120.4(3) . . ?
C27 C26 H26 119.8 . . ?
C25 C26 H26 119.8 . . ?
C26 C27 C22 120.1(3) . . ?
C26 C27 H27 119.9 . . ?
C22 C27 H27 119.9 . . ?
C33 C28 C29 118.9(3) . . ?
C33 C28 P2 117.1(2) . . ?
C29 C28 P2 124.0(2) . . ?
C30 C29 C28 120.0(3) . . ?
C30 C29 H29 120.0 . . ?
C28 C29 H29 120.0 . . ?
C31 C30 C29 120.2(3) . . ?
C31 C30 H30 119.9 . . ?
C29 C30 H30 119.9 . . ?
C30 C31 C32 120.1(3) . . ?
C30 C31 H31 119.9 . . ?
C32 C31 H31 119.9 . . ?
C33 C32 C31 120.1(3) . . ?
C33 C32 H32 120.0 . . ?
C31 C32 H32 120.0 . . ?
C32 C33 C28 120.6(3) . . ?
C32 C33 H33 119.7 . . ?
C28 C33 H33 119.7 . . ?
C35 C34 C39 119.9(3) . . ?
C35 C34 P3 119.0(3) . . ?
C39 C34 P3 120.9(2) . . ?
C36 C35 C34 119.9(3) . . ?
C36 C35 H35 120.1 . . ?
C34 C35 H35 120.1 . . ?
C37 C36 C35 120.0(3) . . ?
C37 C36 H36 120.0 . . ?
C35 C36 H36 120.0 . . ?
C38 C37 C36 120.8(3) . . ?
C38 C37 H37 119.6 . . ?
C36 C37 H37 119.6 . . ?
C37 C38 C39 119.4(3) . . ?
C37 C38 H38 120.3 . . ?
C39 C38 H38 120.3 . . ?
C38 C39 C34 119.9(3) . . ?
C38 C39 H39 120.0 . . ?
C34 C39 H39 120.0 . . ?
C45 C40 C41 119.3(3) . . ?
C45 C40 P3 123.4(3) . . ?
C41 C40 P3 117.3(3) . . ?
C42 C41 C40 120.5(3) . . ?
C42 C41 H41 119.7 . . ?
C40 C41 H41 119.7 . . ?
C41 C42 C43 119.9(3) . . ?
C41 C42 H42 120.0 . . ?
C43 C42 H42 120.0 . . ?
C42 C43 C44 120.3(4) . . ?
C42 C43 H43 119.9 . . ?
C44 C43 H43 119.9 . . ?
C43 C44 C45 120.2(4) . . ?
C43 C44 H44 119.9 . . ?
C45 C44 H44 119.9 . . ?
C40 C45 C44 119.7(3) . . ?
C40 C45 H45 120.1 . . ?
C44 C45 H45 120.1 . . ?
C51 C46 C47 117.0(3) . . ?
C51 C46 N2 123.7(3) . . ?
C47 C46 N2 119.3(3) . . ?
C48 C47 C46 121.2(3) . . ?
C48 C47 H47 119.4 . . ?
C46 C47 H47 119.4 . . ?
C47 C48 C49 121.8(3) . . ?
C47 C48 H48 119.1 . . ?
C49 C48 H48 119.1 . . ?
C48 C49 C50 117.5(3) . . ?
C48 C49 C52 121.0(3) . . ?
C50 C49 C52 121.5(4) . . ?
C49 C50 C51 121.3(3) . . ?
C49 C50 H50 119.4 . . ?
C51 C50 H50 119.4 . . ?
C50 C51 C46 121.1(3) . . ?
C50 C51 H51 119.4 . . ?
C46 C51 H51 119.4 . . ?
C49 C52 H52A 109.5 . . ?
C49 C52 H52B 109.5 . . ?
H52A C52 H52B 109.5 . . ?
C49 C52 H52C 109.5 . . ?
H52A C52 H52C 109.5 . . ?
H52B C52 H52C 109.5 . . ?
P5 C53 P6 131.73(19) . . ?
P5 C53 Rh2 108.79(16) . . ?
P6 C53 Rh2 92.03(13) . . ?
P5 C53 H53 109(2) . . ?
P6 C53 H53 108(2) . . ?
Rh2 C53 H53 103(2) . . ?
O2 C54 Rh2 178.1(3) . . ?
C60 C55 C56 110.1(3) . . ?
C60 C55 P4 119.3(2) . . ?
C56 C55 P4 112.0(2) . . ?
C60 C55 H55 104.6 . . ?
C56 C55 H55 104.6 . . ?
P4 C55 H55 104.6 . . ?
C57 C56 C55 109.8(3) . . ?
C57 C56 H56A 109.7 . . ?
C55 C56 H56A 109.7 . . ?
C57 C56 H56B 109.7 . . ?
C55 C56 H56B 109.7 . . ?
H56A C56 H56B 108.2 . . ?
C58 C57 C56 111.5(3) . . ?
C58 C57 H57A 109.3 . . ?
C56 C57 H57A 109.3 . . ?
C58 C57 H57B 109.3 . . ?
C56 C57 H57B 109.3 . . ?
H57A C57 H57B 108.0 . . ?
C57 C58 C59 111.8(3) . . ?
C57 C58 H58A 109.3 . . ?
C59 C58 H58A 109.3 . . ?
C57 C58 H58B 109.3 . . ?
C59 C58 H58B 109.3 . . ?
H58A C58 H58B 107.9 . . ?
C58 C59 C60 111.4(3) . . ?
C58 C59 H59A 109.4 . . ?
C60 C59 H59A 109.4 . . ?
C58 C59 H59B 109.4 . . ?
C60 C59 H59B 109.4 . . ?
H59A C59 H59B 108.0 . . ?
C59 C60 C55 109.5(3) . . ?
C59 C60 H60A 109.8 . . ?
C55 C60 H60A 109.8 . . ?
C59 C60 H60B 109.8 . . ?
C55 C60 H60B 109.8 . . ?
H60A C60 H60B 108.2 . . ?
C66 C61 C62 109.0(3) . . ?
C66 C61 P4 113.2(2) . . ?
C62 C61 P4 112.6(2) . . ?
C66 C61 H61 107.3 . . ?
C62 C61 H61 107.3 . . ?
P4 C61 H61 107.3 . . ?
C63 C62 C61 110.4(3) . . ?
C63 C62 H62A 109.6 . . ?
C61 C62 H62A 109.6 . . ?
C63 C62 H62B 109.6 . . ?
C61 C62 H62B 109.6 . . ?
H62A C62 H62B 108.1 . . ?
C64 C63 C62 111.5(3) . . ?
C64 C63 H63A 109.3 . . ?
C62 C63 H63A 109.3 . . ?
C64 C63 H63B 109.3 . . ?
C62 C63 H63B 109.3 . . ?
H63A C63 H63B 108.0 . . ?
C63 C64 C65 111.2(3) . . ?
C63 C64 H64A 109.4 . . ?
C65 C64 H64A 109.4 . . ?
C63 C64 H64B 109.4 . . ?
C65 C64 H64B 109.4 . . ?
H64A C64 H64B 108.0 . . ?
C64 C65 C66 111.2(3) . . ?
C64 C65 H65A 109.4 . . ?
C66 C65 H65A 109.4 . . ?
C64 C65 H65B 109.4 . . ?
C66 C65 H65B 109.4 . . ?
H65A C65 H65B 108.0 . . ?
C61 C66 C65 110.8(3) . . ?
C61 C66 H66A 109.5 . . ?
C65 C66 H66A 109.5 . . ?
C61 C66 H66B 109.5 . . ?
C65 C66 H66B 109.5 . . ?
H66A C66 H66B 108.1 . . ?
C68 C67 C72 120.2(3) . . ?
C68 C67 N3 119.1(3) . . ?
C72 C67 N3 120.4(3) . . ?
C69 C68 C67 119.6(3) . . ?
C69 C68 H68 120.2 . . ?
C67 C68 H68 120.2 . . ?
C68 C69 C70 120.9(3) . . ?
C68 C69 H69 119.6 . . ?
C70 C69 H69 119.6 . . ?
C71 C70 C69 118.6(3) . . ?
C71 C70 C73 121.1(3) . . ?
C69 C70 C73 120.3(3) . . ?
C72 C71 C70 121.1(3) . . ?
C72 C71 H71 119.5 . . ?
C70 C71 H71 119.5 . . ?
C71 C72 C67 119.6(3) . . ?
C71 C72 H72 120.2 . . ?
C67 C72 H72 120.2 . . ?
C70 C73 H73A 109.5 . . ?
C70 C73 H73B 109.5 . . ?
H73A C73 H73B 109.5 . . ?
C70 C73 H73C 109.5 . . ?
H73A C73 H73C 109.5 . . ?
H73B C73 H73C 109.5 . . ?
C79 C74 C75 118.9(3) . . ?
C79 C74 P5 117.0(2) . . ?
C75 C74 P5 124.1(3) . . ?
C76 C75 C74 120.1(3) . . ?
C76 C75 H75 119.9 . . ?
C74 C75 H75 119.9 . . ?
C77 C76 C75 120.1(3) . . ?
C77 C76 H76 119.9 . . ?
C75 C76 H76 119.9 . . ?
C76 C77 C78 120.5(3) . . ?
C76 C77 H77 119.7 . . ?
C78 C77 H77 119.7 . . ?
C79 C78 C77 119.8(3) . . ?
C79 C78 H78 120.1 . . ?
C77 C78 H78 120.1 . . ?
C78 C79 C74 120.5(3) . . ?
C78 C79 H79 119.7 . . ?
C74 C79 H79 119.7 . . ?
C81 C80 C85 118.5(3) . . ?
C81 C80 P5 121.7(3) . . ?
C85 C80 P5 119.7(2) . . ?
C82 C81 C80 120.4(3) . . ?
C82 C81 H81 119.8 . . ?
C80 C81 H81 119.8 . . ?
C83 C82 C81 120.3(3) . . ?
C83 C82 H82 119.8 . . ?
C81 C82 H82 119.8 . . ?
C82 C83 C84 119.9(3) . . ?
C82 C83 H83 120.0 . . ?
C84 C83 H83 120.0 . . ?
C85 C84 C83 120.2(3) . . ?
C85 C84 H84 119.9 . . ?
C83 C84 H84 119.9 . . ?
C84 C85 C80 120.5(3) . . ?
C84 C85 H85 119.8 . . ?
C80 C85 H85 119.8 . . ?
C91 C86 C87 119.1(3) . . ?
C91 C86 P6 122.5(3) . . ?
C87 C86 P6 118.5(3) . . ?
C88 C87 C86 121.0(4) . . ?
C88 C87 H87 119.5 . . ?
C86 C87 H87 119.5 . . ?
C89 C88 C87 119.9(4) . . ?
C89 C88 H88 120.0 . . ?
C87 C88 H88 120.0 . . ?
C88 C89 C90 119.6(4) . . ?
C88 C89 H89 120.2 . . ?
C90 C89 H89 120.2 . . ?
C89 C90 C91 121.2(5) . . ?
C89 C90 H90 119.4 . . ?
C91 C90 H90 119.4 . . ?
C86 C91 C90 119.2(4) . . ?
C86 C91 H91 120.4 . . ?
C90 C91 H91 120.4 . . ?
C97 C92 C93 119.5(3) . . ?
C97 C92 P6 118.9(2) . . ?
C93 C92 P6 121.4(3) . . ?
C94 C93 C92 120.2(3) . . ?
C94 C93 H93 119.9 . . ?
C92 C93 H93 119.9 . . ?
C95 C94 C93 119.6(3) . . ?
C95 C94 H94 120.2 . . ?
C93 C94 H94 120.2 . . ?
C94 C95 C96 120.8(4) . . ?
C94 C95 H95 119.6 . . ?
C96 C95 H95 119.6 . . ?
C95 C96 C97 119.9(3) . . ?
C95 C96 H96 120.1 . . ?
C97 C96 H96 120.1 . . ?
C92 C97 C96 120.0(3) . . ?
C92 C97 H97 120.0 . . ?
C96 C97 H97 120.0 . . ?
C99 C98 C103 117.5(3) . . ?
C99 C98 N4 118.7(3) . . ?
C103 C98 N4 123.8(3) . . ?
C98 C99 C100 120.7(3) . . ?
C98 C99 H99 119.6 . . ?
C100 C99 H99 119.6 . . ?
C101 C100 C99 121.9(3) . . ?
C101 C100 H100 119.0 . . ?
C99 C100 H100 119.0 . . ?
C100 C101 C102 117.3(3) . . ?
C100 C101 C104 120.7(3) . . ?
C102 C101 C104 122.0(4) . . ?
C103 C102 C101 121.5(3) . . ?
C103 C102 H102 119.2 . . ?
C101 C102 H102 119.2 . . ?
C102 C103 C98 121.0(3) . . ?
C102 C103 H103 119.5 . . ?
C98 C103 H103 119.5 . . ?
C101 C104 H10C 109.5 . . ?
C101 C104 H10D 109.5 . . ?
H10C C104 H10D 109.5 . . ?
C101 C104 H10E 109.5 . . ?
H10C C104 H10E 109.5 . . ?
H10D C104 H10E 109.5 . . ?
C3_1 C1_1 C6_1 120.0 . . ?
C3_1 C1_1 H1A_1 120.0 . . ?
C6_1 C1_1 H1A_1 120.0 . . ?
C1_1 C3_1 C2_1 120.0 . . ?
C1_1 C3_1 H3A_1 120.0 . . ?
C2_1 C3_1 H3A_1 120.0 . . ?
C7_1 C2_1 C4_1 126.0(14) . . ?
C7_1 C2_1 C3_1 114.0(14) . . ?
C4_1 C2_1 C3_1 120.0 . . ?
C2_1 C4_1 C5_1 120.0 . . ?
C2_1 C4_1 H4A_1 120.0 . . ?
C5_1 C4_1 H4A_1 120.0 . . ?
C4_1 C5_1 C6_1 120.0 . . ?
C4_1 C5_1 H5A_1 120.0 . . ?
C6_1 C5_1 H5A_1 120.0 . . ?
C5_1 C6_1 C1_1 120.0 . . ?
C5_1 C6_1 H6A_1 120.0 . . ?
C1_1 C6_1 H6A_1 120.0 . . ?
C2_1 C7_1 H7A_1 109.5 . . ?
C2_1 C7_1 H7B_1 109.5 . . ?
H7A_1 C7_1 H7B_1 109.5 . . ?
C2_1 C7_1 H7C_1 109.5 . . ?
H7A_1 C7_1 H7C_1 109.5 . . ?
H7B_1 C7_1 H7C_1 109.5 . . ?

loop_
_geom_bond_atom_site_label_1
_geom_bond_atom_site_label_2
_geom_bond_distance
_geom_bond_site_symmetry_2
_geom_bond_publ_flag
Rh1 C2 1.850(4) . ?
Rh1 C1 2.141(3) . ?
Rh1 N2 2.143(3) . ?
Rh1 P1 2.2218(8) . ?
Rh1 P3 2.8251(8) . ?
Rh2 C54 1.848(3) . ?
Rh2 C53 2.145(3) . ?
Rh2 N4 2.145(3) . ?
Rh2 P4 2.2279(8) . ?
Rh2 P6 2.8261(8) . ?
P1 N1 1.745(3) . ?
P1 C9 1.844(3) . ?
P1 C3 1.844(3) . ?
P2 N1 1.688(3) . ?
P2 C1 1.737(3) . ?
P2 C22 1.797(3) . ?
P2 C28 1.813(3) . ?
P3 N2 1.615(3) . ?
P3 C1 1.768(3) . ?
P3 C34 1.802(3) . ?
P3 C40 1.807(3) . ?
P4 N3 1.746(3) . ?
P4 C55 1.842(3) . ?
P4 C61 1.843(3) . ?
P5 N3 1.684(3) . ?
P5 C53 1.737(3) . ?
P5 C80 1.792(3) . ?
P5 C74 1.809(3) . ?
P6 N4 1.617(3) . ?
P6 C53 1.766(3) . ?
P6 C92 1.802(3) . ?
P6 C86 1.811(3) . ?
O1 C2 1.148(4) . ?
O2 C54 1.147(4) . ?
N1 C15 1.453(4) . ?
N2 C46 1.404(4) . ?
N3 C67 1.456(4) . ?
N4 C98 1.410(4) . ?
C1 H1 0.88(4) . ?
C3 C8 1.536(5) . ?
C3 C4 1.541(5) . ?
C3 H3 1.0000 . ?
C4 C5 1.528(5) . ?
C4 H4A 0.9900 . ?
C4 H4B 0.9900 . ?
C5 C6 1.528(6) . ?
C5 H5A 0.9900 . ?
C5 H5B 0.9900 . ?
C6 C7 1.523(5) . ?
C6 H6A 0.9900 . ?
C6 H6B 0.9900 . ?
C7 C8 1.524(5) . ?
C7 H7A 0.9900 . ?
C7 H7B 0.9900 . ?
C8 H8A 0.9900 . ?
C8 H8B 0.9900 . ?
C9 C14 1.532(5) . ?
C9 C10 1.542(5) . ?
C9 H9 1.0000 . ?
C10 C11 1.532(5) . ?
C10 H10A 0.9900 . ?
C10 H10B 0.9900 . ?
C11 C12 1.511(6) . ?
C11 H11A 0.9900 . ?
C11 H11B 0.9900 . ?
C12 C13 1.520(6) . ?
C12 H12A 0.9900 . ?
C12 H12B 0.9900 . ?
C13 C14 1.539(5) . ?
C13 H13A 0.9900 . ?
C13 H13B 0.9900 . ?
C14 H14A 0.9900 . ?
C14 H14B 0.9900 . ?
C15 C20 1.388(5) . ?
C15 C16 1.389(5) . ?
C16 C17 1.392(5) . ?
C16 H16 0.9500 . ?
C17 C18 1.385(5) . ?
C17 H17 0.9500 . ?
C18 C19 1.392(5) . ?
C18 C21 1.514(5) . ?
C19 C20 1.385(5) . ?
C19 H19 0.9500 . ?
C20 H20 0.9500 . ?
C21 H21A 0.9800 . ?
C21 H21B 0.9800 . ?
C21 H21C 0.9800 . ?
C22 C23 1.398(5) . ?
C22 C27 1.400(5) . ?
C23 C24 1.382(5) . ?
C23 H23 0.9500 . ?
C24 C25 1.381(5) . ?
C24 H24 0.9500 . ?
C25 C26 1.383(5) . ?
C25 H25 0.9500 . ?
C26 C27 1.382(5) . ?
C26 H26 0.9500 . ?
C27 H27 0.9500 . ?
C28 C33 1.393(5) . ?
C28 C29 1.406(5) . ?
C29 C30 1.386(5) . ?
C29 H29 0.9500 . ?
C30 C31 1.382(5) . ?
C30 H30 0.9500 . ?
C31 C32 1.389(5) . ?
C31 H31 0.9500 . ?
C32 C33 1.379(5) . ?
C32 H32 0.9500 . ?
C33 H33 0.9500 . ?
C34 C35 1.389(5) . ?
C34 C39 1.399(5) . ?
C35 C36 1.386(5) . ?
C35 H35 0.9500 . ?
C36 C37 1.385(6) . ?
C36 H36 0.9500 . ?
C37 C38 1.385(6) . ?
C37 H37 0.9500 . ?
C38 C39 1.394(5) . ?
C38 H38 0.9500 . ?
C39 H39 0.9500 . ?
C40 C45 1.389(5) . ?
C40 C41 1.398(5) . ?
C41 C42 1.378(5) . ?
C41 H41 0.9500 . ?
C42 C43 1.379(6) . ?
C42 H42 0.9500 . ?
C43 C44 1.383(6) . ?
C43 H43 0.9500 . ?
C44 C45 1.391(5) . ?
C44 H44 0.9500 . ?
C45 H45 0.9500 . ?
C46 C51 1.396(5) . ?
C46 C47 1.399(5) . ?
C47 C48 1.382(5) . ?
C47 H47 0.9500 . ?
C48 C49 1.382(5) . ?
C48 H48 0.9500 . ?
C49 C50 1.389(5) . ?
C49 C52 1.517(5) . ?
C50 C51 1.393(5) . ?
C50 H50 0.9500 . ?
C51 H51 0.9500 . ?
C52 H52A 0.9800 . ?
C52 H52B 0.9800 . ?
C52 H52C 0.9800 . ?
C53 H53 0.89(4) . ?
C55 C60 1.537(5) . ?
C55 C56 1.544(4) . ?
C55 H55 1.0000 . ?
C56 C57 1.529(5) . ?
C56 H56A 0.9900 . ?
C56 H56B 0.9900 . ?
C57 C58 1.510(6) . ?
C57 H57A 0.9900 . ?
C57 H57B 0.9900 . ?
C58 C59 1.530(6) . ?
C58 H58A 0.9900 . ?
C58 H58B 0.9900 . ?
C59 C60 1.536(5) . ?
C59 H59A 0.9900 . ?
C59 H59B 0.9900 . ?
C60 H60A 0.9900 . ?
C60 H60B 0.9900 . ?
C61 C66 1.528(5) . ?
C61 C62 1.542(4) . ?
C61 H61 1.0000 . ?
C62 C63 1.529(5) . ?
C62 H62A 0.9900 . ?
C62 H62B 0.9900 . ?
C63 C64 1.521(5) . ?
C63 H63A 0.9900 . ?
C63 H63B 0.9900 . ?
C64 C65 1.528(5) . ?
C64 H64A 0.9900 . ?
C64 H64B 0.9900 . ?
C65 C66 1.534(5) . ?
C65 H65A 0.9900 . ?
C65 H65B 0.9900 . ?
C66 H66A 0.9900 . ?
C66 H66B 0.9900 . ?
C67 C68 1.388(5) . ?
C67 C72 1.389(5) . ?
C68 C69 1.387(5) . ?
C68 H68 0.9500 . ?
C69 C70 1.392(5) . ?
C69 H69 0.9500 . ?
C70 C71 1.391(5) . ?
C70 C73 1.518(5) . ?
C71 C72 1.384(5) . ?
C71 H71 0.9500 . ?
C72 H72 0.9500 . ?
C73 H73A 0.9800 . ?
C73 H73B 0.9800 . ?
C73 H73C 0.9800 . ?
C74 C79 1.395(5) . ?
C74 C75 1.407(5) . ?
C75 C76 1.389(5) . ?
C75 H75 0.9500 . ?
C76 C77 1.376(5) . ?
C76 H76 0.9500 . ?
C77 C78 1.389(5) . ?
C77 H77 0.9500 . ?
C78 C79 1.388(5) . ?
C78 H78 0.9500 . ?
C79 H79 0.9500 . ?
C80 C81 1.393(5) . ?
C80 C85 1.401(5) . ?
C81 C82 1.385(5) . ?
C81 H81 0.9500 . ?
C82 C83 1.376(5) . ?
C82 H82 0.9500 . ?
C83 C84 1.385(5) . ?
C83 H83 0.9500 . ?
C84 C85 1.378(5) . ?
C84 H84 0.9500 . ?
C85 H85 0.9500 . ?
C86 C91 1.378(6) . ?
C86 C87 1.382(5) . ?
C87 C88 1.382(5) . ?
C87 H87 0.9500 . ?
C88 C89 1.355(7) . ?
C88 H88 0.9500 . ?
C89 C90 1.377(7) . ?
C89 H89 0.9500 . ?
C90 C91 1.384(7) . ?
C90 H90 0.9500 . ?
C91 H91 0.9500 . ?
C92 C97 1.387(5) . ?
C92 C93 1.399(5) . ?
C93 C94 1.384(5) . ?
C93 H93 0.9500 . ?
C94 C95 1.379(6) . ?
C94 H94 0.9500 . ?
C95 C96 1.381(6) . ?
C95 H95 0.9500 . ?
C96 C97 1.387(5) . ?
C96 H96 0.9500 . ?
C97 H97 0.9500 . ?
C98 C99 1.390(5) . ?
C98 C103 1.399(5) . ?
C99 C100 1.398(5) . ?
C99 H99 0.9500 . ?
C100 C101 1.377(5) . ?
C100 H100 0.9500 . ?
C101 C102 1.393(5) . ?
C101 C104 1.510(5) . ?
C102 C103 1.388(5) . ?
C102 H102 0.9500 . ?
C103 H103 0.9500 . ?
C104 H10C 0.9800 . ?
C104 H10D 0.9800 . ?
C104 H10E 0.9800 . ?
C1_1 C3_1 1.3900 . ?
C1_1 C6_1 1.3900 . ?
C1_1 H1A_1 0.9500 . ?
C3_1 C2_1 1.3900 . ?
C3_1 H3A_1 0.9500 . ?
C2_1 C7_1 1.33(2) . ?
C2_1 C4_1 1.3900 . ?
C4_1 C5_1 1.3900 . ?
C4_1 H4A_1 0.9500 . ?
C5_1 C6_1 1.3900 . ?
C5_1 H5A_1 0.9500 . ?
C6_1 H6A_1 0.9500 . ?
C7_1 H7A_1 0.9800 . ?
C7_1 H7B_1 0.9800 . ?
C7_1 H7C_1 0.9800 . ?

loop_
_geom_torsion_atom_site_label_1
_geom_torsion_atom_site_label_2
_geom_torsion_atom_site_label_3
_geom_torsion_atom_site_label_4
_geom_torsion
_geom_torsion_site_symmetry_1
_geom_torsion_site_symmetry_2
_geom_torsion_site_symmetry_3
_geom_torsion_site_symmetry_4
_geom_torsion_publ_flag
C1 P2 N1 C15 -149.3(2) . . . . ?
C22 P2 N1 C15 89.4(2) . . . . ?
C28 P2 N1 C15 -31.3(3) . . . . ?
C1 P2 N1 P1 32.3(2) . . . . ?
C22 P2 N1 P1 -89.11(18) . . . . ?
C28 P2 N1 P1 150.27(16) . . . . ?
C9 P1 N1 C15 54.0(3) . . . . ?
C3 P1 N1 C15 -57.1(3) . . . . ?
Rh1 P1 N1 C15 174.7(2) . . . . ?
C9 P1 N1 P2 -127.69(17) . . . . ?
C3 P1 N1 P2 121.30(17) . . . . ?
Rh1 P1 N1 P2 -6.96(17) . . . . ?
C1 P3 N2 C46 163.9(3) . . . . ?
C34 P3 N2 C46 -76.0(3) . . . . ?
C40 P3 N2 C46 48.4(3) . . . . ?
Rh1 P3 N2 C46 175.1(3) . . . . ?
C1 P3 N2 Rh1 -11.14(14) . . . . ?
C34 P3 N2 Rh1 108.92(14) . . . . ?
C40 P3 N2 Rh1 -126.70(14) . . . . ?
C53 P5 N3 C67 150.4(2) . . . . ?
C80 P5 N3 C67 -87.6(3) . . . . ?
C74 P5 N3 C67 32.2(3) . . . . ?
C53 P5 N3 P4 -32.4(2) . . . . ?
C80 P5 N3 P4 89.57(19) . . . . ?
C74 P5 N3 P4 -150.69(17) . . . . ?
C55 P4 N3 C67 -56.2(3) . . . . ?
C61 P4 N3 C67 54.1(3) . . . . ?
Rh2 P4 N3 C67 -176.7(2) . . . . ?
C55 P4 N3 P5 126.82(18) . . . . ?
C61 P4 N3 P5 -122.81(18) . . . . ?
Rh2 P4 N3 P5 6.41(18) . . . . ?
C53 P6 N4 C98 -164.4(3) . . . . ?
C92 P6 N4 C98 76.1(3) . . . . ?
C86 P6 N4 C98 -48.2(3) . . . . ?
Rh2 P6 N4 C98 -176.1(3) . . . . ?
C53 P6 N4 Rh2 11.73(15) . . . . ?
C92 P6 N4 Rh2 -107.84(14) . . . . ?
C86 P6 N4 Rh2 127.92(14) . . . . ?
N1 P2 C1 P3 -155.8(2) . . . . ?
C22 P2 C1 P3 -36.1(3) . . . . ?
C28 P2 C1 P3 88.1(3) . . . . ?
N1 P2 C1 Rh1 -44.00(17) . . . . ?
C22 P2 C1 Rh1 75.64(19) . . . . ?
C28 P2 C1 Rh1 -160.13(14) . . . . ?
N2 P3 C1 P2 129.8(2) . . . . ?
C34 P3 C1 P2 9.2(3) . . . . ?
C40 P3 C1 P2 -111.3(3) . . . . ?
Rh1 P3 C1 P2 118.7(3) . . . . ?
N2 P3 C1 Rh1 11.09(14) . . . . ?
C34 P3 C1 Rh1 -109.49(15) . . . . ?
C40 P3 C1 Rh1 130.02(13) . . . . ?
N1 P1 C3 C8 -64.5(3) . . . . ?
C9 P1 C3 C8 -172.8(2) . . . . ?
Rh1 P1 C3 C8 52.7(3) . . . . ?
N1 P1 C3 C4 172.0(2) . . . . ?
C9 P1 C3 C4 63.7(3) . . . . ?
Rh1 P1 C3 C4 -70.8(3) . . . . ?
C8 C3 C4 C5 55.9(4) . . . . ?
P1 C3 C4 C5 -179.2(2) . . . . ?
C3 C4 C5 C6 -55.6(4) . . . . ?
C4 C5 C6 C7 55.6(4) . . . . ?
C5 C6 C7 C8 -56.6(4) . . . . ?
C6 C7 C8 C3 58.4(4) . . . . ?
C4 C3 C8 C7 -57.6(4) . . . . ?
P1 C3 C8 C7 177.5(2) . . . . ?
N1 P1 C9 C14 -78.4(3) . . . . ?
C3 P1 C9 C14 29.9(3) . . . . ?
Rh1 P1 C9 C14 167.9(2) . . . . ?
N1 P1 C9 C10 151.3(2) . . . . ?
C3 P1 C9 C10 -100.4(3) . . . . ?
Rh1 P1 C9 C10 37.5(3) . . . . ?
C14 C9 C10 C11 59.3(4) . . . . ?
P1 C9 C10 C11 -166.3(3) . . . . ?
C9 C10 C11 C12 -56.4(4) . . . . ?
C10 C11 C12 C13 54.4(4) . . . . ?
C11 C12 C13 C14 -55.0(5) . . . . ?
C10 C9 C14 C13 -59.5(4) . . . . ?
P1 C9 C14 C13 169.1(3) . . . . ?
C12 C13 C14 C9 57.3(4) . . . . ?
P2 N1 C15 C20 88.2(3) . . . . ?
P1 N1 C15 C20 -93.5(3) . . . . ?
P2 N1 C15 C16 -86.2(3) . . . . ?
P1 N1 C15 C16 92.2(3) . . . . ?
C20 C15 C16 C17 -2.2(5) . . . . ?
N1 C15 C16 C17 172.1(3) . . . . ?
C15 C16 C17 C18 0.2(5) . . . . ?
C16 C17 C18 C19 2.0(5) . . . . ?
C16 C17 C18 C21 -175.7(4) . . . . ?
C17 C18 C19 C20 -2.2(6) . . . . ?
C21 C18 C19 C20 175.5(4) . . . . ?
C18 C19 C20 C15 0.3(5) . . . . ?
C16 C15 C20 C19 2.0(5) . . . . ?
N1 C15 C20 C19 -172.4(3) . . . . ?
N1 P2 C22 C23 79.4(3) . . . . ?
C1 P2 C22 C23 -35.7(3) . . . . ?
C28 P2 C22 C23 -160.7(3) . . . . ?
N1 P2 C22 C27 -99.2(3) . . . . ?
C1 P2 C22 C27 145.6(3) . . . . ?
C28 P2 C22 C27 20.7(3) . . . . ?
C27 C22 C23 C24 -0.4(5) . . . . ?
P2 C22 C23 C24 -179.0(3) . . . . ?
C22 C23 C24 C25 1.1(5) . . . . ?
C23 C24 C25 C26 -0.8(5) . . . . ?
C24 C25 C26 C27 -0.1(6) . . . . ?
C25 C26 C27 C22 0.8(5) . . . . ?
C23 C22 C27 C26 -0.6(5) . . . . ?
P2 C22 C27 C26 178.1(3) . . . . ?
N1 P2 C28 C33 -119.0(2) . . . . ?
C1 P2 C28 C33 -6.3(3) . . . . ?
C22 P2 C28 C33 119.8(2) . . . . ?
N1 P2 C28 C29 59.4(3) . . . . ?
C1 P2 C28 C29 172.1(3) . . . . ?
C22 P2 C28 C29 -61.8(3) . . . . ?
C33 C28 C29 C30 0.4(5) . . . . ?
P2 C28 C29 C30 -178.0(2) . . . . ?
C28 C29 C30 C31 -0.4(5) . . . . ?
C29 C30 C31 C32 -0.1(5) . . . . ?
C30 C31 C32 C33 0.7(5) . . . . ?
C31 C32 C33 C28 -0.8(5) . . . . ?
C29 C28 C33 C32 0.2(5) . . . . ?
P2 C28 C33 C32 178.7(2) . . . . ?
N2 P3 C34 C35 7.6(3) . . . . ?
C1 P3 C34 C35 117.9(3) . . . . ?
C40 P3 C34 C35 -120.2(3) . . . . ?
Rh1 P3 C34 C35 62.7(3) . . . . ?
N2 P3 C34 C39 -167.1(3) . . . . ?
C1 P3 C34 C39 -56.8(3) . . . . ?
C40 P3 C34 C39 65.0(3) . . . . ?
Rh1 P3 C34 C39 -112.0(3) . . . . ?
C39 C34 C35 C36 -0.3(5) . . . . ?
P3 C34 C35 C36 -175.1(3) . . . . ?
C34 C35 C36 C37 1.3(5) . . . . ?
C35 C36 C37 C38 -1.9(6) . . . . ?
C36 C37 C38 C39 1.5(6) . . . . ?
C37 C38 C39 C34 -0.5(5) . . . . ?
C35 C34 C39 C38 -0.1(5) . . . . ?
P3 C34 C39 C38 174.6(3) . . . . ?
N2 P3 C40 C45 -127.7(3) . . . . ?
C1 P3 C40 C45 124.5(3) . . . . ?
C34 P3 C40 C45 0.3(3) . . . . ?
Rh1 P3 C40 C45 176.8(2) . . . . ?
N2 P3 C40 C41 53.1(3) . . . . ?
C1 P3 C40 C41 -54.7(3) . . . . ?
C34 P3 C40 C41 -178.9(3) . . . . ?
Rh1 P3 C40 C41 -2.4(3) . . . . ?
C45 C40 C41 C42 -0.2(5) . . . . ?
P3 C40 C41 C42 178.9(3) . . . . ?
C40 C41 C42 C43 0.9(6) . . . . ?
C41 C42 C43 C44 -0.9(7) . . . . ?
C42 C43 C44 C45 0.2(7) . . . . ?
C41 C40 C45 C44 -0.4(6) . . . . ?
P3 C40 C45 C44 -179.6(3) . . . . ?
C43 C44 C45 C40 0.5(7) . . . . ?
P3 N2 C46 C51 10.1(5) . . . . ?
Rh1 N2 C46 C51 -177.0(2) . . . . ?
P3 N2 C46 C47 -170.9(2) . . . . ?
Rh1 N2 C46 C47 2.1(5) . . . . ?
C51 C46 C47 C48 -0.1(5) . . . . ?
N2 C46 C47 C48 -179.3(3) . . . . ?
C46 C47 C48 C49 0.3(5) . . . . ?
C47 C48 C49 C50 -0.4(5) . . . . ?
C47 C48 C49 C52 179.7(3) . . . . ?
C48 C49 C50 C51 0.3(5) . . . . ?
C52 C49 C50 C51 -179.7(4) . . . . ?
C49 C50 C51 C46 -0.2(5) . . . . ?
C47 C46 C51 C50 0.1(5) . . . . ?
N2 C46 C51 C50 179.2(3) . . . . ?
N3 P5 C53 P6 155.2(2) . . . . ?
C80 P5 C53 P6 35.7(3) . . . . ?
C74 P5 C53 P6 -88.3(3) . . . . ?
N3 P5 C53 Rh2 44.50(18) . . . . ?
C80 P5 C53 Rh2 -75.05(19) . . . . ?
C74 P5 C53 Rh2 160.98(14) . . . . ?
N4 P6 C53 P5 -129.3(2) . . . . ?
C92 P6 C53 P5 -9.0(3) . . . . ?
C86 P6 C53 P5 111.6(3) . . . . ?
Rh2 P6 C53 P5 -117.6(3) . . . . ?
N4 P6 C53 Rh2 -11.67(14) . . . . ?
C92 P6 C53 Rh2 108.64(15) . . . . ?
C86 P6 C53 Rh2 -130.80(14) . . . . ?
N3 P4 C55 C60 77.5(3) . . . . ?
C61 P4 C55 C60 -30.8(3) . . . . ?
Rh2 P4 C55 C60 -169.2(2) . . . . ?
N3 P4 C55 C56 -151.7(2) . . . . ?
C61 P4 C55 C56 99.9(3) . . . . ?
Rh2 P4 C55 C56 -38.5(3) . . . . ?
C60 C55 C56 C57 -59.1(4) . . . . ?
P4 C55 C56 C57 165.6(2) . . . . ?
C55 C56 C57 C58 56.9(4) . . . . ?
C56 C57 C58 C59 -55.0(5) . . . . ?
C57 C58 C59 C60 54.9(5) . . . . ?
C58 C59 C60 C55 -56.5(4) . . . . ?
C56 C55 C60 C59 58.9(4) . . . . ?
P4 C55 C60 C59 -169.6(2) . . . . ?
N3 P4 C61 C66 65.3(2) . . . . ?
C55 P4 C61 C66 174.2(2) . . . . ?
Rh2 P4 C61 C66 -51.6(3) . . . . ?
N3 P4 C61 C62 -170.6(2) . . . . ?
C55 P4 C61 C62 -61.7(3) . . . . ?
Rh2 P4 C61 C62 72.5(3) . . . . ?
C66 C61 C62 C63 -58.9(4) . . . . ?
P4 C61 C62 C63 174.7(2) . . . . ?
C61 C62 C63 C64 57.3(4) . . . . ?
C62 C63 C64 C65 -54.5(4) . . . . ?
C63 C64 C65 C66 54.1(4) . . . . ?
C62 C61 C66 C65 59.0(4) . . . . ?
P4 C61 C66 C65 -174.9(2) . . . . ?
C64 C65 C66 C61 -57.1(4) . . . . ?
P5 N3 C67 C68 -89.2(3) . . . . ?
P4 N3 C67 C68 93.8(3) . . . . ?
P5 N3 C67 C72 83.6(3) . . . . ?
P4 N3 C67 C72 -93.4(3) . . . . ?
C72 C67 C68 C69 -2.2(5) . . . . ?
N3 C67 C68 C69 170.6(3) . . . . ?
C67 C68 C69 C70 0.1(5) . . . . ?
C68 C69 C70 C71 1.9(5) . . . . ?
C68 C69 C70 C73 -176.5(3) . . . . ?
C69 C70 C71 C72 -1.9(5) . . . . ?
C73 C70 C71 C72 176.4(3) . . . . ?
C70 C71 C72 C67 -0.1(5) . . . . ?
C68 C67 C72 C71 2.2(5) . . . . ?
N3 C67 C72 C71 -170.6(3) . . . . ?
N3 P5 C74 C79 120.1(3) . . . . ?
C53 P5 C74 C79 7.2(3) . . . . ?
C80 P5 C74 C79 -119.4(3) . . . . ?
N3 P5 C74 C75 -59.1(3) . . . . ?
C53 P5 C74 C75 -172.0(3) . . . . ?
C80 P5 C74 C75 61.4(3) . . . . ?
C79 C74 C75 C76 -0.9(5) . . . . ?
P5 C74 C75 C76 178.3(3) . . . . ?
C74 C75 C76 C77 0.4(5) . . . . ?
C75 C76 C77 C78 0.9(5) . . . . ?
C76 C77 C78 C79 -1.7(5) . . . . ?
C77 C78 C79 C74 1.2(5) . . . . ?
C75 C74 C79 C78 0.1(5) . . . . ?
P5 C74 C79 C78 -179.2(3) . . . . ?
N3 P5 C80 C81 102.4(3) . . . . ?
C53 P5 C80 C81 -142.3(3) . . . . ?
C74 P5 C80 C81 -17.1(3) . . . . ?
N3 P5 C80 C85 -75.2(3) . . . . ?
C53 P5 C80 C85 40.1(3) . . . . ?
C74 P5 C80 C85 165.3(3) . . . . ?
C85 C80 C81 C82 0.9(5) . . . . ?
P5 C80 C81 C82 -176.8(3) . . . . ?
C80 C81 C82 C83 -1.6(6) . . . . ?
C81 C82 C83 C84 0.7(6) . . . . ?
C82 C83 C84 C85 0.8(5) . . . . ?
C83 C84 C85 C80 -1.5(5) . . . . ?
C81 C80 C85 C84 0.6(5) . . . . ?
P5 C80 C85 C84 178.4(3) . . . . ?
N4 P6 C86 C91 120.1(4) . . . . ?
C53 P6 C86 C91 -131.8(4) . . . . ?
C92 P6 C86 C91 -7.8(5) . . . . ?
Rh2 P6 C86 C91 175.6(4) . . . . ?
N4 P6 C86 C87 -60.1(3) . . . . ?
C53 P6 C86 C87 48.0(3) . . . . ?
C92 P6 C86 C87 172.0(3) . . . . ?
Rh2 P6 C86 C87 -4.6(4) . . . . ?
C91 C86 C87 C88 0.1(6) . . . . ?
P6 C86 C87 C88 -179.7(3) . . . . ?
C86 C87 C88 C89 -1.0(7) . . . . ?
C87 C88 C89 C90 1.0(8) . . . . ?
C88 C89 C90 C91 0.0(11) . . . . ?
C87 C86 C91 C90 0.8(9) . . . . ?
P6 C86 C91 C90 -179.4(5) . . . . ?
C89 C90 C91 C86 -0.9(11) . . . . ?
N4 P6 C92 C97 -5.6(3) . . . . ?
C53 P6 C92 C97 -115.6(3) . . . . ?
C86 P6 C92 C97 122.2(3) . . . . ?
Rh2 P6 C92 C97 -60.5(3) . . . . ?
N4 P6 C92 C93 169.6(3) . . . . ?
C53 P6 C92 C93 59.6(3) . . . . ?
C86 P6 C92 C93 -62.7(3) . . . . ?
Rh2 P6 C92 C93 114.6(3) . . . . ?
C97 C92 C93 C94 1.4(5) . . . . ?
P6 C92 C93 C94 -173.7(3) . . . . ?
C92 C93 C94 C95 -0.9(6) . . . . ?
C93 C94 C95 C96 -0.4(6) . . . . ?
C94 C95 C96 C97 1.1(6) . . . . ?
C93 C92 C97 C96 -0.8(5) . . . . ?
P6 C92 C97 C96 174.5(3) . . . . ?
C95 C96 C97 C92 -0.5(5) . . . . ?
P6 N4 C98 C99 168.0(2) . . . . ?
Rh2 N4 C98 C99 -6.3(5) . . . . ?
P6 N4 C98 C103 -12.6(5) . . . . ?
Rh2 N4 C98 C103 173.0(2) . . . . ?
C103 C98 C99 C100 -0.3(5) . . . . ?
N4 C98 C99 C100 179.1(3) . . . . ?
C98 C99 C100 C101 -0.2(5) . . . . ?
C99 C100 C101 C102 0.7(5) . . . . ?
C99 C100 C101 C104 -179.9(3) . . . . ?
C100 C101 C102 C103 -0.5(5) . . . . ?
C104 C101 C102 C103 -179.9(4) . . . . ?
C101 C102 C103 C98 0.0(6) . . . . ?
C99 C98 C103 C102 0.5(5) . . . . ?
N4 C98 C103 C102 -178.9(3) . . . . ?
C6_1 C1_1 C3_1 C2_1 0.0 . . . . ?
C1_1 C3_1 C2_1 C7_1 -178.5(13) . . . . ?
C1_1 C3_1 C2_1 C4_1 0.0 . . . . ?
C7_1 C2_1 C4_1 C5_1 178.4(14) . . . . ?
C3_1 C2_1 C4_1 C5_1 0.0 . . . . ?
C2_1 C4_1 C5_1 C6_1 0.0 . . . . ?
C4_1 C5_1 C6_1 C1_1 0.0 . . . . ?
C3_1 C1_1 C6_1 C5_1 0.0 . . . . ?
